data_4312130
loop_
_publ_author_name
'Martin A. Bennett'
'Suresh K. Bhargava'
'Alan M. Bond'
'Alison J. Edwards'
'Si-Xuan Guo'
'Steven H. Priv\'er'
'A. David Rae'
'Anthony C. Willis'

_publ_section_title
;
 Synthesis, Characterization, and Electrochemical Relationships of
 Dinuclear Complexes of Platinum(II) and Platinum(III) Containing
 Ortho-Metalated Tertiary Arsine Ligands
;
_journal_name_full 'Inorganic Chemistry'
_journal_page_first 7752
_journal_page_last 7763
_journal_paper_doi 10.1021/ic0498790
_journal_volume 43
_journal_year 2004
_chemical_compound_source
;
?
;
_chemical_formula_moiety ' 2(C76 H64 As4 F2 Pt2),  C H2 Cl2, H2 O '
_chemical_formula_sum 'C153 H132 As8 Cl2 F4 O Pt4'
_chemical_formula_weight 3513.36
_chemical_melting_point ?
_chemical_name_systematic
;                                                                               
?                                                                               
;
_space_group_IT_number 14
_symmetry_cell_setting monoclinic
_symmetry_space_group_name_Hall '-P 2yn'
_symmetry_space_group_name_H-M 'P 1 21/n 1'
_atom_sites_solution_hydrogens geom
_atom_sites_solution_primary direct
_audit_creation_date 03-18-09
_audit_creation_method CRYSTALS_ver_12-03-99
_audit_update_record
;
2003-09-17 - Report on C153 H132 As8 Cl2 F4 O Pt4 
             by   Anthony C. Willis
             for  Steven Priver and Martin Bennett

2003-09-18- passes checkcif tests with minor warnings  
;
_cell_angle_alpha 90
_cell_angle_beta 94.3806(2)
_cell_angle_gamma 90
_cell_formula_units_Z 4
_cell_length_a 26.1349(1)
_cell_length_b 12.9746(1)
_cell_length_c 38.4786(3)
_cell_measurement_reflns_used 228268
_cell_measurement_temperature 200
_cell_measurement_theta_max 25.03
_cell_measurement_theta_min 2.55
_cell_volume 13009.59(15)
_computing_cell_refinement
; 
 Denzo/Scalepack (Otwinowski & Minor, 1996) 
;
_computing_data_collection
; 
 COLLECT (Nonius BV, 1997) 
;
_computing_data_reduction
; 
 Denzo/Scalepack (Otwinowski & Minor, 1996) 
;
_computing_molecular_graphics
; 
ORTEP-II (Johnson 1976) in teXsan (MSC, 1992-1997)
;
_computing_publication_material
; 
 CRYSTALS (Watkin et al 2001) 
;
_computing_structure_refinement
; 
 CRYSTALS (Watkin et al 2001) 
;
_computing_structure_solution
; 
 SIR92 (Altomare et al, 1994) 
;
_diffrn_ambient_temperature 200
_diffrn_measured_fraction_theta_full 0.998
_diffrn_measured_fraction_theta_max 0.998
_diffrn_measurement_device_type
; 
Enraf Nonius Kappa CCD 
;
_diffrn_measurement_method ' \f and \w scans with CCD '
_diffrn_radiation_monochromator graphite
_diffrn_radiation_type 'Mo K\a'
_diffrn_radiation_wavelength 0.71073
_diffrn_reflns_av_R_equivalents 0.07
_diffrn_reflns_limit_h_max 31
_diffrn_reflns_limit_h_min -26
_diffrn_reflns_limit_k_max 14
_diffrn_reflns_limit_k_min -15
_diffrn_reflns_limit_l_max 45
_diffrn_reflns_limit_l_min -45
_diffrn_reflns_number 173701
_diffrn_reflns_theta_full 25.0
_diffrn_reflns_theta_max 25.06
_diffrn_reflns_theta_min 4.11
_diffrn_standards_decay_% 0.00
_diffrn_standards_interval_count 0
_diffrn_standards_interval_time 0
_diffrn_standards_number 0
_exptl_absorpt_coefficient_mu 6.407
_exptl_absorpt_correction_T_max 0.827
_exptl_absorpt_correction_T_min 0.423
_exptl_absorpt_correction_type integration
_exptl_absorpt_process_details
;
via Gaussian method (Coppens, 1970) implemented in maXus (2000)
;
_exptl_crystal_colour ' yellow '
_exptl_crystal_density_diffrn 1.793
_exptl_crystal_density_meas ?
_exptl_crystal_description ' plate '
_exptl_crystal_F_000 6816
_exptl_crystal_size_max 0.26
_exptl_crystal_size_mid 0.11
_exptl_crystal_size_min 0.03
_refine_diff_density_max 0.79
_refine_diff_density_min -0.89
_refine_ls_extinction_method None
_refine_ls_goodness_of_fit_ref 1.0610
_refine_ls_hydrogen_treatment noref
_refine_ls_matrix_type userblock
_refine_ls_number_parameters 1559
_refine_ls_number_reflns 12068
_refine_ls_R_factor_gt 0.0274
_refine_ls_shift/su_max 0.010987
_refine_ls_structure_factor_coef F
_refine_ls_weighting_details
;
Chebychev polynomial with 3 parameters, Carruthers & Watkin , 1979, 
0.253    -.00316   0.101    
;
_refine_ls_weighting_scheme calc
_refine_ls_wR_factor_ref 0.0271
_reflns_limit_h_max 30
_reflns_limit_h_min -31
_reflns_limit_k_max 15
_reflns_limit_k_min 0
_reflns_limit_l_max 45
_reflns_limit_l_min 0
_reflns_number_gt 12068
_reflns_number_total 23024
_reflns_threshold_expression >2.00\s(I)
_cod_data_source_file ic0498790si20040130_085008_9.cif
_cod_data_source_block complex11
_cod_depositor_comments
;
The following automatic conversions were performed:
'_symmetry_cell_setting' value 'Monoclinic ' changed to 'monoclinic'
according to '/home/adriana/struct/CIF-dictionaries/cif_core.dic'
dictionary named 'cif_core.dic' version 2.4.1 from 2010-06-29.

Automatic conversion script
Id: cif_fix_enum 1555 2011-01-17 13:19:09Z saulius 

The following automatic conversions were performed:

'_chemical_melting_point' value 'not measured' was changed to '?' -
the value is undefined or not given.

Automatic conversion script
Id: cif_fix_values 1569 2011-02-09 13:29:24Z adriana 
;
_cod_original_sg_symbol_H-M 'P 1 21/n 1 '
_cod_original_formula_sum ' C153 H132 As8 Cl2 F4 O1 Pt4 '
_cod_database_code 4312130

loop_
_symmetry_equiv_pos_as_xyz
x,y,z
-x,-y,-z
-x+1/2,y+1/2,-z+1/2
x+1/2,-y+1/2,z+1/2

loop_
_atom_site_label
_atom_site_type_symbol
_atom_site_fract_x
_atom_site_fract_y
_atom_site_fract_z
_atom_site_U_iso_or_equiv
_atom_site_occupancy
_atom_site_adp_type
Pt1 pt 0.778891(11) 0.85250(2) 0.584593(7) 0.0233 1.0000 Uani
Pt2 pt 0.872950(11) 0.91020(2) 0.571646(7) 0.0235 1.0000 Uani
Pt3 pt 0.37518(1) 0.64569(2) 0.676340(7) 0.0200 1.0000 Uani
Pt4 pt 0.46567(1) 0.70654(2) 0.657063(7) 0.0198 1.0000 Uani
As1 as 0.88715(3) 0.73545(6) 0.54885(2) 0.0297 1.0000 Uani
As2 as 0.83805(3) 0.98210(6) 0.515925(19) 0.0292 1.0000 Uani
As3 as 0.75939(3) 1.03086(6) 0.59939(2) 0.0288 1.0000 Uani
As4 as 0.81452(3) 0.80111(6) 0.643041(18) 0.0264 1.0000 Uani
As5 as 0.45021(3) 0.87171(6) 0.686110(19) 0.0256 1.0000 Uani
As6 as 0.50570(3) 0.62358(6) 0.709464(18) 0.0245 1.0000 Uani
As7 as 0.39861(3) 0.47023(6) 0.660142(18) 0.0237 1.0000 Uani
As8 as 0.33955(3) 0.69420(6) 0.617191(18) 0.0257 1.0000 Uani
Cl1 cl 0.1622(2) 0.6052(4) 0.70344(14) 0.1414 1.0000 Uani
Cl2 cl 0.1680(2) 0.4418(4) 0.65516(13) 0.1529 1.0000 Uani
F1 f 0.70364(17) 0.8213(4) 0.60028(11) 0.0427 1.0000 Uani
F2 f 0.94375(16) 0.9567(4) 0.55451(11) 0.0387 1.0000 Uani
F3 f 0.30340(17) 0.5751(4) 0.68860(11) 0.0414 1.0000 Uani
F4 f 0.54171(16) 0.7531(4) 0.64836(11) 0.0383 1.0000 Uani
C111 c 0.8330(3) 0.6491(6) 0.5629(2) 0.0325 1.0000 Uani
C112 c 0.7888(3) 0.6962(6) 0.57300(19) 0.0299 1.0000 Uani
C113 c 0.7468(3) 0.6343(6) 0.57696(19) 0.0307 1.0000 Uani
C114 c 0.7477(3) 0.5268(6) 0.5730(2) 0.0338 1.0000 Uani
C115 c 0.7928(3) 0.4815(6) 0.5631(2) 0.0402 1.0000 Uani
C116 c 0.8347(3) 0.5425(6) 0.5583(2) 0.0374 1.0000 Uani
C117 c 0.7015(3) 0.4624(7) 0.5790(2) 0.0458 1.0000 Uani
C121 c 0.8866(3) 0.6896(7) 0.5002(2) 0.0398 1.0000 Uani
C122 c 0.9297(4) 0.6710(9) 0.4847(2) 0.0615 1.0000 Uani
C123 c 0.9269(5) 0.6301(11) 0.4511(3) 0.0881 1.0000 Uani
C124 c 0.8811(6) 0.606(1) 0.4338(3) 0.0784 1.0000 Uani
C125 c 0.8368(5) 0.6260(9) 0.4491(3) 0.0675 1.0000 Uani
C126 c 0.8386(4) 0.6671(7) 0.4827(2) 0.0504 1.0000 Uani
C131 c 0.9528(3) 0.6828(7) 0.5673(2) 0.0368 1.0000 Uani
C132 c 0.9977(3) 0.7345(8) 0.5584(2) 0.0450 1.0000 Uani
C133 c 1.0452(4) 0.702(1) 0.5718(3) 0.0629 1.0000 Uani
C134 c 1.0496(4) 0.621(1) 0.5946(3) 0.0672 1.0000 Uani
C135 c 1.0074(4) 0.5701(9) 0.6041(3) 0.0620 1.0000 Uani
C136 c 0.9569(4) 0.6007(7) 0.5902(2) 0.0484 1.0000 Uani
C211 c 0.7676(3) 0.9396(7) 0.50793(19) 0.0327 1.0000 Uani
C212 c 0.7476(3) 0.8803(6) 0.53383(19) 0.0305 1.0000 Uani
C213 c 0.6986(3) 0.8383(6) 0.5261(2) 0.0361 1.0000 Uani
C214 c 0.6693(3) 0.8580(7) 0.4948(2) 0.0362 1.0000 Uani
C215 c 0.6902(3) 0.9221(7) 0.4704(2) 0.0420 1.0000 Uani
C216 c 0.7387(3) 0.9609(7) 0.4767(2) 0.0368 1.0000 Uani
C217 c 0.6163(4) 0.8121(9) 0.4880(3) 0.0602 1.0000 Uani
C221 c 0.8712(3) 0.9410(7) 0.4742(2) 0.0383 1.0000 Uani
C222 c 0.9225(3) 0.9735(8) 0.4722(2) 0.0488 1.0000 Uani
C223 c 0.9467(4) 0.9518(9) 0.4424(2) 0.0587 1.0000 Uani
C224 c 0.9206(4) 0.9025(9) 0.4144(2) 0.0545 1.0000 Uani
C225 c 0.8717(4) 0.8702(8) 0.4172(2) 0.0501 1.0000 Uani
C226 c 0.8459(3) 0.8894(7) 0.4469(2) 0.0402 1.0000 Uani
C231 c 0.8459(3) 1.1306(7) 0.5092(2) 0.0399 1.0000 Uani
C232 c 0.8914(4) 1.1761(7) 0.5233(2) 0.0520 1.0000 Uani
C233 c 0.9013(5) 1.2780(9) 0.5168(3) 0.0687 1.0000 Uani
C234 c 0.8675(5) 1.3373(8) 0.4967(3) 0.0664 1.0000 Uani
C235 c 0.8236(6) 1.2927(9) 0.4824(3) 0.0802 1.0000 Uani
C236 c 0.8120(4) 1.1894(8) 0.4885(3) 0.0626 1.0000 Uani
C311 c 0.8220(3) 1.1071(6) 0.6017(2) 0.0322 1.0000 Uani
C312 c 0.8671(3) 1.0531(6) 0.59634(18) 0.0288 1.0000 Uani
C313 c 0.9144(3) 1.1034(6) 0.6048(2) 0.0343 1.0000 Uani
C314 c 0.9158(4) 1.2079(7) 0.6154(2) 0.0447 1.0000 Uani
C315 c 0.8709(3) 1.2621(7) 0.6167(2) 0.0434 1.0000 Uani
C316 c 0.8242(3) 1.2114(7) 0.6107(2) 0.0367 1.0000 Uani
C317 c 0.9666(4) 1.2584(8) 0.6241(3) 0.0669 1.0000 Uani
C321 c 0.7290(3) 1.0526(7) 0.6440(2) 0.0374 1.0000 Uani
C322 c 0.7472(4) 1.1247(8) 0.6680(3) 0.0577 1.0000 Uani
C323 c 0.7233(5) 1.138(1) 0.6991(3) 0.0706 1.0000 Uani
C324 c 0.6825(4) 1.078(1) 0.7058(3) 0.0664 1.0000 Uani
C325 c 0.6641(4) 1.006(1) 0.6818(3) 0.0641 1.0000 Uani
C326 c 0.6872(4) 0.9927(8) 0.6509(2) 0.0532 1.0000 Uani
C331 c 0.7100(3) 1.1055(6) 0.56835(19) 0.0334 1.0000 Uani
C332 c 0.7254(4) 1.1860(7) 0.5481(2) 0.0488 1.0000 Uani
C333 c 0.6890(4) 1.2384(7) 0.5263(2) 0.0550 1.0000 Uani
C334 c 0.6374(4) 1.2119(8) 0.5256(2) 0.0585 1.0000 Uani
C335 c 0.6233(4) 1.131(1) 0.5455(3) 0.0672 1.0000 Uani
C336 c 0.6590(4) 1.0763(9) 0.5665(3) 0.0578 1.0000 Uani
C411 c 0.8869(3) 0.7954(6) 0.64342(19) 0.0320 1.0000 Uani
C412 c 0.9100(3) 0.8519(6) 0.61712(19) 0.0282 1.0000 Uani
C413 c 0.9637(3) 0.8660(6) 0.6217(2) 0.0324 1.0000 Uani
C414 c 0.9936(3) 0.8270(6) 0.6502(2) 0.0325 1.0000 Uani
C415 c 0.9689(3) 0.7713(7) 0.6753(2) 0.0400 1.0000 Uani
C416 c 0.9166(3) 0.7563(7) 0.6725(2) 0.0417 1.0000 Uani
C417 c 1.0508(3) 0.8426(8) 0.6535(2) 0.0527 1.0000 Uani
C421 c 0.8120(3) 0.8796(6) 0.68607(19) 0.0318 1.0000 Uani
C422 c 0.7851(3) 0.8495(8) 0.7135(2) 0.0473 1.0000 Uani
C423 c 0.7885(4) 0.9056(9) 0.7437(2) 0.0566 1.0000 Uani
C424 c 0.8189(4) 0.9926(8) 0.7472(2) 0.0523 1.0000 Uani
C425 c 0.8463(3) 1.0216(7) 0.7202(2) 0.0449 1.0000 Uani
C426 c 0.8433(3) 0.9684(7) 0.6894(2) 0.0397 1.0000 Uani
C431 c 0.7894(3) 0.6659(6) 0.65578(19) 0.0320 1.0000 Uani
C432 c 0.7372(4) 0.6552(7) 0.6602(2) 0.0421 1.0000 Uani
C433 c 0.7175(4) 0.5592(8) 0.6658(2) 0.0483 1.0000 Uani
C434 c 0.7487(4) 0.4734(8) 0.6675(2) 0.0541 1.0000 Uani
C435 c 0.7998(4) 0.4828(8) 0.6633(2) 0.0553 1.0000 Uani
C436 c 0.8213(4) 0.5806(7) 0.6575(2) 0.0442 1.0000 Uani
C511 c 0.3787(3) 0.8818(6) 0.6921(2) 0.0318 1.0000 Uani
C512 c 0.3500(3) 0.7912(6) 0.69046(18) 0.0301 1.0000 Uani
C513 c 0.2986(3) 0.7978(7) 0.69950(19) 0.0343 1.0000 Uani
C514 c 0.2779(3) 0.8882(6) 0.7108(2) 0.0367 1.0000 Uani
C515 c 0.3066(3) 0.9784(7) 0.7115(2) 0.0429 1.0000 Uani
C516 c 0.3570(3) 0.9743(6) 0.7030(2) 0.0368 1.0000 Uani
C517 c 0.2229(4) 0.8882(8) 0.7217(3) 0.0560 1.0000 Uani
C521 c 0.4783(3) 0.9178(6) 0.7324(2) 0.0353 1.0000 Uani
C522 c 0.5231(3) 0.9756(7) 0.7362(2) 0.0417 1.0000 Uani
C523 c 0.5398(4) 1.0130(7) 0.7691(3) 0.0539 1.0000 Uani
C524 c 0.5133(4) 0.9897(8) 0.7977(3) 0.0605 1.0000 Uani
C525 c 0.4694(4) 0.9305(8) 0.7934(2) 0.0554 1.0000 Uani
C526 c 0.4525(3) 0.8944(7) 0.7611(2) 0.0451 1.0000 Uani
C531 c 0.4669(3) 0.9851(6) 0.65584(19) 0.0293 1.0000 Uani
C532 c 0.5176(3) 0.9991(7) 0.6499(2) 0.0432 1.0000 Uani
C533 c 0.5311(5) 1.0752(8) 0.6263(3) 0.0652 1.0000 Uani
C534 c 0.4934(5) 1.1326(8) 0.6092(3) 0.0673 1.0000 Uani
C535 c 0.4423(5) 1.1159(7) 0.6142(2) 0.0592 1.0000 Uani
C536 c 0.4288(4) 1.0423(6) 0.6381(2) 0.0417 1.0000 Uani
C611 c 0.4536(3) 0.6085(6) 0.74122(19) 0.0277 1.0000 Uani
C612 c 0.4029(3) 0.6286(6) 0.72861(19) 0.0295 1.0000 Uani
C613 c 0.3662(3) 0.6320(6) 0.75343(19) 0.0320 1.0000 Uani
C614 c 0.3776(3) 0.6179(6) 0.78804(19) 0.0353 1.0000 Uani
C615 c 0.4269(4) 0.5925(7) 0.8001(2) 0.0435 1.0000 Uani
C616 c 0.4650(3) 0.5872(6) 0.7770(2) 0.0376 1.0000 Uani
C617 c 0.3370(4) 0.6287(9) 0.8140(2) 0.0584 1.0000 Uani
C621 c 0.5611(3) 0.7030(6) 0.73333(18) 0.0286 1.0000 Uani
C622 c 0.6042(3) 0.7192(7) 0.7154(2) 0.0400 1.0000 Uani
C623 c 0.6459(3) 0.7721(7) 0.7310(2) 0.0470 1.0000 Uani
C624 c 0.6453(4) 0.8075(8) 0.7647(2) 0.0506 1.0000 Uani
C625 c 0.6018(3) 0.7928(7) 0.7828(2) 0.0435 1.0000 Uani
C626 c 0.5603(3) 0.7413(6) 0.7667(2) 0.0353 1.0000 Uani
C631 c 0.5422(3) 0.4941(6) 0.7048(2) 0.0363 1.0000 Uani
C632 c 0.5679(3) 0.4796(7) 0.6752(2) 0.0420 1.0000 Uani
C633 c 0.5963(3) 0.3894(7) 0.6711(3) 0.0471 1.0000 Uani
C634 c 0.5988(4) 0.3168(8) 0.6969(3) 0.0624 1.0000 Uani
C635 c 0.5743(4) 0.3321(8) 0.7271(3) 0.0577 1.0000 Uani
C636 c 0.5453(3) 0.4207(7) 0.7312(2) 0.0422 1.0000 Uani
C711 c 0.4504(3) 0.4817(6) 0.62801(19) 0.0304 1.0000 Uani
C712 c 0.4745(3) 0.5795(6) 0.62502(18) 0.0281 1.0000 Uani
C713 c 0.5083(3) 0.5912(7) 0.59924(19) 0.0320 1.0000 Uani
C714 c 0.5199(3) 0.5111(7) 0.5769(2) 0.0350 1.0000 Uani
C715 c 0.4964(3) 0.4172(7) 0.5804(2) 0.0422 1.0000 Uani
C716 c 0.4629(3) 0.4015(7) 0.6056(2) 0.0373 1.0000 Uani
C717 c 0.5552(4) 0.5302(8) 0.5486(2) 0.0583 1.0000 Uani
C721 c 0.3458(3) 0.3800(6) 0.6376(2) 0.0372 1.0000 Uani
C722 c 0.3140(4) 0.330(1) 0.6595(3) 0.0787 1.0000 Uani
C723 c 0.2792(5) 0.2566(13) 0.6449(3) 0.1092 1.0000 Uani
C724 c 0.2746(4) 0.2378(9) 0.6098(3) 0.0681 1.0000 Uani
C725 c 0.3046(4) 0.2892(7) 0.5889(3) 0.0553 1.0000 Uani
C726 c 0.3406(3) 0.3601(6) 0.6027(2) 0.0388 1.0000 Uani
C731 c 0.4211(3) 0.3733(5) 0.69617(19) 0.0277 1.0000 Uani
C732 c 0.3986(3) 0.3725(7) 0.7279(2) 0.0344 1.0000 Uani
C733 c 0.4079(4) 0.2931(7) 0.7507(2) 0.0454 1.0000 Uani
C734 c 0.4391(4) 0.2118(7) 0.7427(2) 0.0464 1.0000 Uani
C735 c 0.4623(4) 0.2122(7) 0.7121(2) 0.0463 1.0000 Uani
C736 c 0.4538(3) 0.2936(6) 0.6884(2) 0.0360 1.0000 Uani
C811 c 0.3863(3) 0.7875(6) 0.59811(18) 0.0307 1.0000 Uani
C812 c 0.4377(3) 0.7832(6) 0.61182(19) 0.0310 1.0000 Uani
C813 c 0.4739(3) 0.8338(6) 0.59347(18) 0.0288 1.0000 Uani
C814 c 0.4612(3) 0.8870(6) 0.5628(2) 0.0354 1.0000 Uani
C815 c 0.4097(3) 0.8933(7) 0.55027(19) 0.0385 1.0000 Uani
C816 c 0.3735(3) 0.8418(6) 0.56765(18) 0.0311 1.0000 Uani
C817 c 0.5024(4) 0.9376(8) 0.5431(2) 0.0520 1.0000 Uani
C821 c 0.3311(3) 0.6045(6) 0.5759(2) 0.0357 1.0000 Uani
C822 c 0.2839(4) 0.5633(7) 0.5629(2) 0.0488 1.0000 Uani
C823 c 0.2806(4) 0.5049(8) 0.5330(2) 0.0537 1.0000 Uani
C824 c 0.3241(4) 0.4816(7) 0.5165(2) 0.0532 1.0000 Uani
C825 c 0.3711(4) 0.5207(8) 0.5289(2) 0.0529 1.0000 Uani
C826 c 0.3740(4) 0.5821(7) 0.5587(2) 0.0415 1.0000 Uani
C831 c 0.2749(3) 0.7675(7) 0.6173(2) 0.0356 1.0000 Uani
C832 c 0.2309(3) 0.7125(8) 0.6237(2) 0.0493 1.0000 Uani
C833 c 0.1846(4) 0.766(1) 0.6233(3) 0.0651 1.0000 Uani
C834 c 0.1824(4) 0.870(1) 0.6185(3) 0.0693 1.0000 Uani
C835 c 0.2263(4) 0.9250(8) 0.6138(3) 0.0572 1.0000 Uani
C836 c 0.2726(4) 0.8744(7) 0.6136(2) 0.0480 1.0000 Uani
C901 c 0.1951(6) 0.4957(11) 0.6935(3) 0.0913 1.0000 Uani
O1 o 0.6245(7) 0.6973(14) 0.6156(7) 0.1094 0.62(4) Uani
O2 o 0.6037(9) 0.790(5) 0.5959(8) 0.1434 0.38(4) Uani
H1131 h 0.7141(3) 0.6676(6) 0.58294(19) 0.0366 1.0000 Uiso
H1151 h 0.7946(3) 0.4053(6) 0.5595(2) 0.0479 1.0000 Uiso
H1161 h 0.8671(3) 0.5098(6) 0.5514(2) 0.0451 1.0000 Uiso
H1171 h 0.6731(3) 0.5079(7) 0.5859(2) 0.0546 1.0000 Uiso
H1172 h 0.7105(3) 0.4115(7) 0.5980(2) 0.0546 1.0000 Uiso
H1173 h 0.6902(3) 0.4248(7) 0.5570(2) 0.0546 1.0000 Uiso
H1221 h 0.9638(4) 0.6865(9) 0.4971(2) 0.0744 1.0000 Uiso
H1231 h 0.9593(5) 0.6183(11) 0.4395(3) 0.1068 1.0000 Uiso
H1241 h 0.8799(6) 0.574(1) 0.4101(3) 0.0940 1.0000 Uiso
H1251 h 0.8029(5) 0.6113(9) 0.4362(3) 0.0804 1.0000 Uiso
H1261 h 0.8062(4) 0.6805(7) 0.4941(2) 0.0604 1.0000 Uiso
H1321 h 0.9948(3) 0.7951(8) 0.5423(2) 0.0540 1.0000 Uiso
H1331 h 1.0768(4) 0.737(1) 0.5648(3) 0.0751 1.0000 Uiso
H1341 h 1.0844(4) 0.599(1) 0.6044(3) 0.0792 1.0000 Uiso
H1351 h 1.0114(4) 0.5112(9) 0.6209(3) 0.0730 1.0000 Uiso
H1361 h 0.9257(4) 0.5633(7) 0.5969(2) 0.0576 1.0000 Uiso
H2131 h 0.6839(3) 0.7923(6) 0.5437(2) 0.0430 1.0000 Uiso
H2151 h 0.6696(3) 0.9396(7) 0.4482(2) 0.0498 1.0000 Uiso
H2161 h 0.7537(3) 1.0050(7) 0.4588(2) 0.0442 1.0000 Uiso
H2171 h 0.6082(4) 0.7687(9) 0.5084(3) 0.0712 1.0000 Uiso
H2172 h 0.5905(4) 0.8687(9) 0.4846(3) 0.0712 1.0000 Uiso
H2173 h 0.6153(4) 0.7684(9) 0.4666(3) 0.0712 1.0000 Uiso
H2221 h 0.9410(3) 1.0114(8) 0.4920(2) 0.0590 1.0000 Uiso
H2231 h 0.9834(4) 0.9720(9) 0.4409(2) 0.0712 1.0000 Uiso
H2241 h 0.9377(4) 0.8908(9) 0.3924(2) 0.0667 1.0000 Uiso
H2251 h 0.8537(4) 0.8316(8) 0.3974(2) 0.0603 1.0000 Uiso
H2261 h 0.8096(3) 0.8660(7) 0.4484(2) 0.0483 1.0000 Uiso
H2321 h 0.9167(4) 1.1344(7) 0.5381(2) 0.0625 1.0000 Uiso
H2331 h 0.9340(5) 1.3095(9) 0.5270(3) 0.0824 1.0000 Uiso
H2341 h 0.8747(5) 1.4118(8) 0.4926(3) 0.0814 1.0000 Uiso
H2351 h 0.7990(6) 1.3350(9) 0.4672(3) 0.0963 1.0000 Uiso
H2361 h 0.7794(4) 1.1586(8) 0.4780(3) 0.0746 1.0000 Uiso
H3131 h 0.9472(3) 1.0648(6) 0.6032(2) 0.0416 1.0000 Uiso
H3151 h 0.8718(3) 1.3376(7) 0.6220(2) 0.0523 1.0000 Uiso
H3161 h 0.7916(3) 1.2503(7) 0.6128(2) 0.0443 1.0000 Uiso
H3171 h 0.9946(4) 1.2071(8) 0.6217(3) 0.0803 1.0000 Uiso
H3172 h 0.9682(4) 1.2847(8) 0.6486(3) 0.0803 1.0000 Uiso
H3173 h 0.9708(4) 1.3172(8) 0.6078(3) 0.0803 1.0000 Uiso
H3221 h 0.7775(4) 1.1680(8) 0.6632(3) 0.0703 1.0000 Uiso
H3231 h 0.7363(5) 1.191(1) 0.7163(3) 0.0848 1.0000 Uiso
H3241 h 0.6658(4) 1.087(1) 0.7282(3) 0.0808 1.0000 Uiso
H3251 h 0.6340(4) 0.962(1) 0.6868(3) 0.0778 1.0000 Uiso
H3261 h 0.6736(4) 0.9401(8) 0.6336(2) 0.0644 1.0000 Uiso
H3321 h 0.7624(4) 1.2064(7) 0.5490(2) 0.0581 1.0000 Uiso
H3331 h 0.7002(4) 1.2954(7) 0.5111(2) 0.0646 1.0000 Uiso
H3341 h 0.6110(4) 1.2515(8) 0.5108(2) 0.0682 1.0000 Uiso
H3351 h 0.5863(4) 1.111(1) 0.5447(3) 0.0795 1.0000 Uiso
H3361 h 0.6479(4) 1.0160(9) 0.5803(3) 0.0695 1.0000 Uiso
H4131 h 0.9810(3) 0.9057(6) 0.6037(2) 0.0387 1.0000 Uiso
H4151 h 0.9898(3) 0.7419(7) 0.6958(2) 0.0477 1.0000 Uiso
H4161 h 0.8999(3) 0.7176(7) 0.6910(2) 0.0501 1.0000 Uiso
H4171 h 1.0612(3) 0.8839(8) 0.6333(2) 0.0628 1.0000 Uiso
H4172 h 1.0609(3) 0.8802(8) 0.6757(2) 0.0628 1.0000 Uiso
H4173 h 1.0683(3) 0.7741(8) 0.6538(2) 0.0628 1.0000 Uiso
H4221 h 0.7630(3) 0.7865(8) 0.7115(2) 0.0580 1.0000 Uiso
H4231 h 0.7686(4) 0.8832(9) 0.7636(2) 0.0684 1.0000 Uiso
H4241 h 0.8207(4) 1.0338(8) 0.7692(2) 0.0628 1.0000 Uiso
H4251 h 0.8693(3) 1.0832(7) 0.7230(2) 0.0539 1.0000 Uiso
H4261 h 0.8630(3) 0.9920(7) 0.6695(2) 0.0476 1.0000 Uiso
H4321 h 0.7143(4) 0.7170(7) 0.6594(2) 0.0505 1.0000 Uiso
H4331 h 0.6800(4) 0.5513(8) 0.6687(2) 0.0583 1.0000 Uiso
H4341 h 0.7338(4) 0.4041(8) 0.6718(2) 0.0650 1.0000 Uiso
H4351 h 0.8222(4) 0.4202(8) 0.6645(2) 0.0670 1.0000 Uiso
H4361 h 0.8588(4) 0.5881(7) 0.6546(2) 0.0530 1.0000 Uiso
H5131 h 0.2766(3) 0.7347(7) 0.69762(19) 0.0412 1.0000 Uiso
H5151 h 0.2910(3) 1.0454(7) 0.7180(2) 0.0514 1.0000 Uiso
H5161 h 0.3783(3) 1.0382(6) 0.7047(2) 0.0434 1.0000 Uiso
H5171 h 0.2085(4) 0.8169(8) 0.7195(3) 0.0686 1.0000 Uiso
H5172 h 0.2228(4) 0.9116(8) 0.7464(3) 0.0686 1.0000 Uiso
H5173 h 0.2015(4) 0.9360(8) 0.7063(3) 0.0686 1.0000 Uiso
H5221 h 0.5432(3) 0.9903(7) 0.7156(2) 0.0493 1.0000 Uiso
H5231 h 0.5712(4) 1.0571(7) 0.7720(3) 0.0630 1.0000 Uiso
H5241 h 0.5258(4) 1.0155(8) 0.8213(3) 0.0713 1.0000 Uiso
H5251 h 0.4498(4) 0.9137(8) 0.8140(2) 0.0660 1.0000 Uiso
H5261 h 0.4210(3) 0.8505(7) 0.7584(2) 0.0539 1.0000 Uiso
H5321 h 0.5447(3) 0.9554(7) 0.6622(2) 0.0520 1.0000 Uiso
H5331 h 0.5679(5) 1.0871(8) 0.6221(3) 0.0800 1.0000 Uiso
H5341 h 0.5029(5) 1.1878(8) 0.5928(3) 0.0825 1.0000 Uiso
H5351 h 0.4151(5) 1.1566(7) 0.6006(2) 0.0706 1.0000 Uiso
H5361 h 0.3920(4) 1.0310(6) 0.6424(2) 0.0500 1.0000 Uiso
H6131 h 0.3296(3) 0.6456(6) 0.74509(19) 0.0386 1.0000 Uiso
H6151 h 0.4353(4) 0.5780(7) 0.8255(2) 0.0519 1.0000 Uiso
H6161 h 0.5008(3) 0.5682(6) 0.7858(2) 0.0444 1.0000 Uiso
H6171 h 0.3034(4) 0.6472(9) 0.8013(2) 0.0716 1.0000 Uiso
H6172 h 0.3474(4) 0.6841(9) 0.8311(2) 0.0716 1.0000 Uiso
H6173 h 0.3335(4) 0.5620(9) 0.8265(2) 0.0716 1.0000 Uiso
H6221 h 0.6053(3) 0.6926(7) 0.6911(2) 0.0481 1.0000 Uiso
H6231 h 0.6767(3) 0.7846(7) 0.7176(2) 0.0567 1.0000 Uiso
H6241 h 0.6760(4) 0.8436(8) 0.7760(2) 0.0595 1.0000 Uiso
H6251 h 0.6007(3) 0.8192(7) 0.8072(2) 0.0513 1.0000 Uiso
H6261 h 0.5289(3) 0.7314(6) 0.7796(2) 0.0420 1.0000 Uiso
H6321 h 0.5664(3) 0.5335(7) 0.6566(2) 0.0499 1.0000 Uiso
H6331 h 0.6145(3) 0.3782(7) 0.6495(3) 0.0564 1.0000 Uiso
H6341 h 0.6185(4) 0.2518(8) 0.6939(3) 0.0734 1.0000 Uiso
H6351 h 0.5775(4) 0.2794(8) 0.7461(3) 0.0681 1.0000 Uiso
H6361 h 0.5269(3) 0.4314(7) 0.7528(2) 0.0498 1.0000 Uiso
H7131 h 0.5251(3) 0.6597(7) 0.59653(19) 0.0383 1.0000 Uiso
H7151 h 0.5039(3) 0.3596(7) 0.5643(2) 0.0519 1.0000 Uiso
H7161 h 0.4471(3) 0.3320(7) 0.6080(2) 0.0453 1.0000 Uiso
H7171 h 0.5684(4) 0.6025(8) 0.5504(2) 0.0714 1.0000 Uiso
H7172 h 0.5847(4) 0.4809(8) 0.5513(2) 0.0714 1.0000 Uiso
H7173 h 0.5361(4) 0.5197(8) 0.5254(2) 0.0714 1.0000 Uiso
H7221 h 0.3159(4) 0.345(1) 0.6850(3) 0.0941 1.0000 Uiso
H7231 h 0.2572(5) 0.2174(13) 0.6605(3) 0.1305 1.0000 Uiso
H7241 h 0.2491(4) 0.1863(9) 0.5998(3) 0.0798 1.0000 Uiso
H7251 h 0.3011(4) 0.2765(7) 0.5632(3) 0.0647 1.0000 Uiso
H7261 h 0.3629(3) 0.3970(6) 0.5869(2) 0.0460 1.0000 Uiso
H7321 h 0.3756(3) 0.4303(7) 0.7340(2) 0.0412 1.0000 Uiso
H7331 h 0.3919(4) 0.2936(7) 0.7735(2) 0.0542 1.0000 Uiso
H7341 h 0.4447(4) 0.1528(7) 0.7593(2) 0.0544 1.0000 Uiso
H7351 h 0.4855(4) 0.1541(7) 0.7066(2) 0.0546 1.0000 Uiso
H7361 h 0.4711(3) 0.2942(6) 0.6661(2) 0.0433 1.0000 Uiso
H8131 h 0.5106(3) 0.8317(6) 0.60276(18) 0.0350 1.0000 Uiso
H8151 h 0.3995(3) 0.9346(7) 0.52893(19) 0.0463 1.0000 Uiso
H8161 h 0.3368(3) 0.8437(6) 0.55807(18) 0.0371 1.0000 Uiso
H8171 h 0.5367(4) 0.9255(8) 0.5557(2) 0.0633 1.0000 Uiso
H8172 h 0.4957(4) 1.0134(8) 0.5413(2) 0.0633 1.0000 Uiso
H8173 h 0.5020(4) 0.9075(8) 0.5192(2) 0.0633 1.0000 Uiso
H8221 h 0.2524(4) 0.5764(7) 0.5755(2) 0.0579 1.0000 Uiso
H8231 h 0.2464(4) 0.4792(8) 0.5232(2) 0.0631 1.0000 Uiso
H8241 h 0.3217(4) 0.4363(7) 0.4954(2) 0.0629 1.0000 Uiso
H8251 h 0.4026(4) 0.5052(8) 0.5167(2) 0.0640 1.0000 Uiso
H8261 h 0.4080(4) 0.6104(7) 0.5678(2) 0.0501 1.0000 Uiso
H8321 h 0.2325(3) 0.6368(8) 0.6284(2) 0.0597 1.0000 Uiso
H8331 h 0.1522(4) 0.727(1) 0.6267(3) 0.0778 1.0000 Uiso
H8341 h 0.1487(4) 0.907(1) 0.6183(3) 0.0837 1.0000 Uiso
H8351 h 0.2247(4) 1.0014(8) 0.6107(3) 0.0694 1.0000 Uiso
H8361 h 0.3047(4) 0.9145(7) 0.6107(2) 0.0580 1.0000 Uiso
H9011 h 0.1935(6) 0.4448(11) 0.7129(3) 0.1089 1.0000 Uiso
H9012 h 0.2317(6) 0.5137(11) 0.6906(3) 0.1089 1.0000 Uiso

loop_
_atom_site_aniso_label
_atom_site_aniso_U_11
_atom_site_aniso_U_22
_atom_site_aniso_U_33
_atom_site_aniso_U_23
_atom_site_aniso_U_13
_atom_site_aniso_U_12
Pt1 0.02191(15) 0.02608(16) 0.02191(15) -0.00058(13) 0.00178(12) 0.00191(13)
Pt2 0.02282(15) 0.02685(16) 0.02087(14) -0.00060(13) 0.00212(11) 0.00050(13)
Pt3 0.01995(15) 0.02073(15) 0.01933(14) 0.00061(12) 0.00241(11) 0.00100(13)
Pt4 0.01960(15) 0.02088(15) 0.01906(13) 0.00266(12) 0.00231(11) 0.00073(12)
As1 0.0289(4) 0.0315(5) 0.0291(4) -0.0033(3) 0.0047(3) 0.0030(3)
As2 0.0299(4) 0.0341(4) 0.0234(4) 0.0015(3) 0.0013(3) 0.0017(4)
As3 0.0278(4) 0.0292(4) 0.0297(4) -0.0016(4) 0.0034(3) 0.0043(4)
As4 0.0255(4) 0.0315(4) 0.0223(4) 0.0009(3) 0.0019(3) 0.0021(3)
As5 0.0278(4) 0.0226(4) 0.0261(4) -0.0002(3) 0.0011(3) 0.0015(3)
As6 0.0241(4) 0.0254(4) 0.0237(4) 0.0040(3) -0.0015(3) 0.0009(3)
As7 0.0258(4) 0.0216(4) 0.0237(4) 0.0007(3) 0.0019(3) 0.0007(3)
As8 0.0261(4) 0.0273(4) 0.0233(4) 0.0017(3) -0.0018(3) 0.0024(3)
Cl1 0.160(4) 0.104(3) 0.171(4) 0.027(3) 0.084(4) 0.038(3)
Cl2 0.157(4) 0.166(5) 0.129(4) -0.041(3) -0.034(3) -0.006(4)
F1 0.036(3) 0.054(3) 0.040(3) -0.001(2) 0.011(2) 0.000(2)
F2 0.036(3) 0.046(3) 0.035(2) 0.003(2) 0.007(2) -0.006(2)
F3 0.042(3) 0.048(3) 0.035(2) -0.000(2) 0.009(2) 0.010(2)
F4 0.035(3) 0.043(3) 0.036(2) 0.009(2) 0.003(2) -0.002(2)
C111 0.035(5) 0.029(4) 0.033(4) -0.003(4) -0.001(3) -0.007(4)
C112 0.025(4) 0.034(5) 0.030(4) 0.001(4) 0.001(3) 0.004(4)
C113 0.023(4) 0.039(5) 0.029(4) -0.003(4) -0.002(3) -0.008(4)
C114 0.037(5) 0.032(5) 0.032(4) 0.000(4) 0.001(4) -0.007(4)
C115 0.059(6) 0.023(4) 0.037(5) -0.007(4) -0.003(4) 0.005(4)
C116 0.032(5) 0.035(5) 0.046(5) -0.006(4) 0.008(4) -0.002(4)
C117 0.046(6) 0.037(5) 0.054(6) -0.001(4) -0.002(4) -0.009(4)
C121 0.047(6) 0.038(5) 0.037(5) -0.001(4) 0.017(4) 0.001(4)
C122 0.042(6) 0.107(9) 0.038(5) -0.023(6) 0.012(4) 0.002(6)
C123 0.09(1) 0.113(11) 0.061(7) -0.024(8) 0.023(7) 0.027(9)
C124 0.110(11) 0.077(9) 0.047(6) -0.021(6) 0.003(7) -0.004(8)
C125 0.074(8) 0.078(8) 0.049(6) -0.016(6) -0.005(6) -0.008(6)
C126 0.055(6) 0.053(6) 0.043(5) -0.007(5) 0.001(5) 0.001(5)
C131 0.038(5) 0.042(5) 0.031(4) -0.006(4) 0.006(4) 0.006(4)
C132 0.038(5) 0.055(6) 0.042(5) -0.008(4) 0.005(4) -0.002(5)
C133 0.034(6) 0.085(9) 0.068(7) -0.027(7) -0.002(5) 0.009(6)
C134 0.045(7) 0.077(9) 0.076(8) -0.023(7) -0.020(6) 0.017(6)
C135 0.063(7) 0.062(7) 0.058(6) -0.003(5) -0.018(5) 0.032(6)
C136 0.052(6) 0.045(6) 0.047(5) -0.006(5) -0.006(4) 0.001(5)
C211 0.030(4) 0.043(5) 0.026(4) 0.004(4) 0.005(3) 0.001(4)
C212 0.026(4) 0.035(5) 0.030(4) -0.009(4) -0.002(3) 0.000(3)
C213 0.040(5) 0.036(5) 0.031(4) 0.004(4) -0.003(4) -0.006(4)
C214 0.024(4) 0.046(5) 0.038(5) -0.008(4) -0.005(3) 0.005(4)
C215 0.035(5) 0.055(6) 0.034(5) 0.003(4) -0.008(4) 0.005(4)
C216 0.031(5) 0.047(5) 0.033(4) 0.005(4) 0.004(4) 0.012(4)
C217 0.043(6) 0.084(8) 0.051(6) 0.005(6) -0.012(5) -0.001(5)
C221 0.042(5) 0.044(5) 0.029(4) -0.001(4) 0.004(4) 0.004(4)
C222 0.036(5) 0.062(6) 0.049(6) -0.011(5) 0.011(4) -0.013(5)
C223 0.043(6) 0.089(8) 0.047(6) -0.002(6) 0.017(5) -0.006(6)
C224 0.046(6) 0.084(8) 0.036(5) 0.012(5) 0.025(4) 0.012(6)
C225 0.054(6) 0.067(7) 0.030(5) -0.003(5) 0.005(4) 0.007(5)
C226 0.040(5) 0.046(5) 0.035(5) -0.006(4) 0.002(4) 0.006(4)
C231 0.053(6) 0.045(5) 0.022(4) 0.008(4) 0.010(4) 0.007(5)
C232 0.069(7) 0.041(6) 0.047(6) 0.003(4) 0.006(5) 0.002(5)
C233 0.095(9) 0.049(7) 0.062(7) -0.001(6) 0.005(6) -0.013(6)
C234 0.11(1) 0.038(6) 0.057(7) 0.002(5) 0.034(7) 0.007(7)
C235 0.117(11) 0.052(7) 0.072(8) 0.015(6) 0.007(8) 0.025(8)
C236 0.072(8) 0.054(7) 0.060(7) 0.003(5) -0.003(6) 0.008(6)
C311 0.035(5) 0.031(5) 0.030(4) 0.002(4) -0.001(3) -0.000(4)
C312 0.032(4) 0.036(5) 0.018(4) -0.001(3) 0.002(3) -0.004(4)
C313 0.034(5) 0.036(5) 0.034(4) -0.001(4) 0.009(4) -0.004(4)
C314 0.052(6) 0.040(5) 0.042(5) -0.008(4) 0.001(4) -0.008(5)
C315 0.048(6) 0.035(5) 0.048(5) -0.008(4) 0.007(4) 0.007(4)
C316 0.026(4) 0.043(5) 0.041(5) -0.008(4) 0.006(4) 0.002(4)
C317 0.050(6) 0.048(6) 0.102(9) -0.029(6) 0.006(6) -0.020(5)
C321 0.041(5) 0.038(5) 0.034(5) 0.003(4) 0.009(4) 0.012(4)
C322 0.069(7) 0.058(7) 0.049(6) -0.009(5) 0.021(5) 0.005(5)
C323 0.077(8) 0.078(8) 0.057(7) -0.017(6) 0.006(6) 0.016(7)
C324 0.060(7) 0.098(9) 0.045(6) 0.010(6) 0.024(5) 0.035(7)
C325 0.055(7) 0.084(9) 0.055(7) 0.012(6) 0.018(5) 0.012(6)
C326 0.057(6) 0.057(6) 0.047(6) 0.008(5) 0.011(5) 0.011(5)
C331 0.041(5) 0.038(5) 0.022(4) -0.001(4) 0.003(3) 0.012(4)
C332 0.057(6) 0.040(5) 0.049(5) 0.005(5) -0.002(5) 0.011(5)
C333 0.076(8) 0.039(6) 0.046(6) 0.006(5) -0.020(5) 0.007(5)
C334 0.064(7) 0.060(7) 0.046(6) -0.002(5) -0.030(5) 0.013(6)
C335 0.041(6) 0.099(9) 0.059(6) 0.021(7) -0.015(5) 0.006(6)
C336 0.039(6) 0.078(8) 0.056(6) 0.025(6) 0.006(5) -0.001(5)
C411 0.031(4) 0.036(5) 0.028(4) -0.002(4) -0.003(3) 0.001(4)
C412 0.026(4) 0.022(4) 0.036(4) -0.005(4) -0.003(3) 0.006(3)
C413 0.028(4) 0.035(5) 0.034(4) -0.005(4) -0.001(3) -0.003(4)
C414 0.025(4) 0.043(5) 0.028(4) 0.001(4) -0.001(3) 0.005(4)
C415 0.029(5) 0.055(6) 0.035(5) -0.001(4) -0.002(4) 0.013(4)
C416 0.042(5) 0.056(6) 0.027(4) 0.010(4) 0.004(4) 0.005(4)
C417 0.040(5) 0.065(7) 0.052(6) 0.003(5) -0.004(4) 0.009(5)
C421 0.029(4) 0.042(5) 0.023(4) -0.002(4) -0.005(3) 0.008(4)
C422 0.033(5) 0.076(7) 0.036(5) -0.011(5) 0.021(4) -0.008(5)
C423 0.054(6) 0.086(8) 0.031(5) -0.017(5) 0.012(4) -0.010(6)
C424 0.057(6) 0.067(7) 0.033(5) -0.019(5) 0.004(4) -0.004(5)
C425 0.049(6) 0.047(6) 0.039(5) -0.014(4) 0.003(4) -0.001(5)
C426 0.046(5) 0.044(5) 0.028(4) -0.002(4) 0.001(4) -0.006(4)
C431 0.039(5) 0.036(5) 0.021(4) -0.002(3) 0.003(3) 0.002(4)
C432 0.052(6) 0.043(5) 0.031(4) 0.003(4) 0.003(4) -0.010(5)
C433 0.048(6) 0.055(6) 0.043(5) 0.002(5) 0.007(4) -0.006(5)
C434 0.077(8) 0.053(6) 0.032(5) 0.010(5) 0.005(5) -0.018(6)
C435 0.080(8) 0.045(6) 0.042(5) 0.004(5) 0.015(5) 0.003(6)
C436 0.046(5) 0.049(6) 0.037(5) -0.004(4) 0.003(4) 0.003(5)
C511 0.034(4) 0.021(4) 0.040(5) -0.002(3) -0.001(4) -0.002(3)
C512 0.029(4) 0.039(5) 0.023(4) 0.010(4) 0.005(3) 0.012(4)
C513 0.035(5) 0.038(5) 0.030(4) -0.003(4) 0.002(3) 0.003(4)
C514 0.042(5) 0.021(4) 0.047(5) -0.004(4) 0.005(4) 0.015(4)
C515 0.049(6) 0.035(5) 0.044(5) -0.006(4) 0.003(4) 0.021(4)
C516 0.033(5) 0.031(5) 0.045(5) 0.002(4) -0.009(4) -0.002(4)
C517 0.045(6) 0.052(6) 0.075(7) -0.005(5) 0.026(5) 0.007(5)
C521 0.043(5) 0.027(4) 0.035(5) -0.003(4) -0.002(4) 0.010(4)
C522 0.049(5) 0.032(5) 0.043(5) -0.002(4) -0.009(4) -0.005(4)
C523 0.052(6) 0.039(5) 0.066(7) -0.003(5) -0.023(5) 0.005(5)
C524 0.078(8) 0.050(6) 0.050(6) -0.018(5) -0.015(6) 0.014(6)
C525 0.065(7) 0.063(7) 0.037(5) -0.007(5) -0.003(5) 0.014(6)
C526 0.040(5) 0.055(6) 0.039(5) -0.003(4) -0.001(4) 0.008(4)
C531 0.042(5) 0.020(4) 0.026(4) -0.003(3) 0.006(3) 0.001(4)
C532 0.041(5) 0.039(5) 0.050(5) 0.000(4) 0.007(4) -0.002(4)
C533 0.070(7) 0.043(6) 0.087(8) -0.002(6) 0.034(6) -0.005(6)
C534 0.11(1) 0.027(5) 0.070(7) 0.008(5) 0.035(7) 0.004(6)
C535 0.097(9) 0.039(6) 0.041(6) 0.001(5) -0.001(6) 0.009(6)
C536 0.056(6) 0.029(5) 0.040(5) -0.000(4) 0.003(4) 0.005(4)
C611 0.027(4) 0.023(4) 0.033(4) 0.008(3) -0.002(3) 0.004(3)
C612 0.047(5) 0.018(4) 0.025(4) 0.004(3) 0.009(4) -0.007(4)
C613 0.041(5) 0.031(4) 0.025(4) -0.002(4) 0.006(3) 0.003(4)
C614 0.053(6) 0.037(5) 0.018(4) -0.001(3) 0.017(4) -0.008(4)
C615 0.054(6) 0.054(6) 0.022(4) 0.003(4) -0.003(4) -0.009(5)
C616 0.043(5) 0.031(5) 0.037(5) 0.004(4) -0.009(4) -0.005(4)
C617 0.061(7) 0.076(8) 0.042(5) -0.002(5) 0.028(5) -0.010(6)
C621 0.028(4) 0.032(4) 0.024(4) 0.006(4) -0.010(3) 0.001(4)
C622 0.036(5) 0.044(5) 0.041(5) -0.001(4) 0.003(4) -0.008(4)
C623 0.042(5) 0.049(6) 0.051(6) -0.003(5) 0.008(4) -0.014(5)
C624 0.039(5) 0.057(6) 0.053(6) -0.010(5) -0.016(5) -0.012(5)
C625 0.038(5) 0.048(5) 0.043(5) -0.006(5) -0.010(4) 0.005(4)
C626 0.026(4) 0.036(5) 0.043(5) 0.001(4) -0.003(4) 0.010(4)
C631 0.032(5) 0.031(5) 0.044(5) 0.004(4) -0.008(4) 0.001(4)
C632 0.040(5) 0.044(5) 0.041(5) 0.006(4) -0.005(4) 0.007(4)
C633 0.030(5) 0.044(6) 0.067(6) -0.010(5) 0.001(4) 0.015(4)
C634 0.051(6) 0.039(6) 0.094(9) -0.010(6) -0.018(6) 0.016(5)
C635 0.055(6) 0.045(6) 0.070(7) 0.019(5) -0.013(5) 0.007(5)
C636 0.030(5) 0.041(5) 0.054(6) 0.008(5) -0.010(4) 0.001(4)
C711 0.033(4) 0.033(4) 0.026(4) -0.004(4) 0.003(3) -0.001(4)
C712 0.031(4) 0.034(5) 0.020(4) 0.004(3) 0.008(3) 0.005(4)
C713 0.031(4) 0.037(5) 0.027(4) 0.007(4) 0.002(3) 0.006(4)
C714 0.032(5) 0.046(5) 0.028(4) 0.007(4) 0.013(4) 0.002(4)
C715 0.057(6) 0.042(5) 0.030(4) -0.011(4) 0.022(4) 0.006(5)
C716 0.044(5) 0.034(5) 0.035(5) -0.007(4) 0.010(4) 0.011(4)
C717 0.068(7) 0.059(7) 0.052(6) -0.009(5) 0.029(5) 0.010(6)
C721 0.037(5) 0.029(5) 0.045(5) 0.002(4) 0.000(4) -0.003(4)
C722 0.064(7) 0.122(11) 0.049(6) 0.005(7) -0.001(5) -0.058(7)
C723 0.082(9) 0.163(15) 0.081(9) 0.017(9) -0.003(7) -0.09(1)
C724 0.072(8) 0.069(8) 0.059(7) 0.005(6) -0.027(6) -0.039(6)
C725 0.080(7) 0.037(5) 0.044(5) -0.001(5) -0.023(5) 0.002(5)
C726 0.052(5) 0.024(4) 0.039(5) -0.006(4) -0.005(4) -0.008(4)
C731 0.041(5) 0.012(4) 0.030(4) -0.001(3) -0.001(3) 0.003(3)
C732 0.034(5) 0.039(5) 0.030(4) 0.004(4) 0.001(4) 0.002(4)
C733 0.058(6) 0.040(5) 0.037(5) 0.007(4) -0.002(4) -0.004(5)
C734 0.059(6) 0.035(5) 0.042(5) 0.010(4) -0.016(5) 0.000(5)
C735 0.050(6) 0.031(5) 0.056(6) -0.010(5) -0.010(5) 0.010(4)
C736 0.047(5) 0.028(5) 0.033(4) 0.005(4) 0.006(4) -0.000(4)
C811 0.036(5) 0.034(5) 0.022(4) 0.007(4) 0.002(3) 0.003(4)
C812 0.041(5) 0.022(4) 0.032(4) 0.007(3) 0.013(4) 0.014(4)
C813 0.033(4) 0.033(4) 0.022(4) 0.006(3) 0.008(3) 0.000(4)
C814 0.043(5) 0.035(5) 0.029(4) 0.004(4) 0.008(4) 0.004(4)
C815 0.057(6) 0.040(5) 0.019(4) 0.011(4) 0.004(4) -0.008(4)
C816 0.041(5) 0.031(4) 0.021(4) 0.006(3) -0.002(3) 0.003(4)
C817 0.061(6) 0.057(6) 0.041(5) 0.022(5) 0.019(5) 0.005(5)
C821 0.048(5) 0.031(5) 0.027(4) 0.001(4) -0.004(4) 0.008(4)
C822 0.049(6) 0.044(6) 0.052(6) -0.005(5) -0.008(5) 0.000(5)
C823 0.059(7) 0.052(6) 0.046(6) -0.001(5) -0.019(5) -0.005(5)
C824 0.096(9) 0.041(5) 0.020(4) -0.006(4) -0.011(5) 0.004(6)
C825 0.077(7) 0.057(6) 0.025(5) -0.003(5) 0.013(5) 0.004(6)
C826 0.051(6) 0.045(5) 0.029(4) 0.002(4) 0.007(4) 0.007(5)
C831 0.034(5) 0.042(5) 0.030(4) 0.002(4) -0.003(4) 0.007(4)
C832 0.042(6) 0.040(5) 0.067(6) 0.008(5) 0.013(5) 0.001(5)
C833 0.041(6) 0.080(9) 0.073(7) -0.008(6) 0.000(5) 0.004(6)
C834 0.033(6) 0.10(1) 0.075(7) 0.001(7) 0.012(5) 0.032(6)
C835 0.049(6) 0.063(7) 0.061(6) 0.023(5) 0.016(5) 0.030(5)
C836 0.047(6) 0.050(6) 0.048(5) 0.004(5) 0.010(4) 0.011(5)
C901 0.109(11) 0.09(1) 0.074(8) -0.002(7) -0.002(8) 0.010(8)
O1 0.067(11) 0.088(14) 0.18(2) -0.040(13) 0.054(13) -0.006(9)
O2 0.043(15) 0.27(7) 0.12(2) -0.01(3) -0.016(14) -0.03(2)

loop_
_atom_type_symbol
_atom_type_scat_dispersion_real
_atom_type_scat_dispersion_imag
_atom_type_scat_Cromer_Mann_a1
_atom_type_scat_Cromer_Mann_b1
_atom_type_scat_Cromer_Mann_a2
_atom_type_scat_Cromer_Mann_b2
_atom_type_scat_Cromer_Mann_a3
_atom_type_scat_Cromer_Mann_b3
_atom_type_scat_Cromer_Mann_a4
_atom_type_scat_Cromer_Mann_b4
_atom_type_scat_Cromer_Mann_c
_atom_type_scat_source
'C   ' 0.0033 0.0016 2.3100 20.8439 1.0200 10.2075 1.5886 0.5687 0.8650 51.6512 0.2156 International_Tables_Vol_IV_Table_2.2B
'H   ' 0.0000 0.0000 0.4930 10.5109 0.3229 26.1257 0.1402 3.1424 0.0408 57.7997 0.0030 International_Tables_Vol_IV_Table_2.2B
'As  ' -0.0300 2.0070 16.6723 2.6345 6.0701 0.2647 3.4313 12.9479 4.2779 47.7972 2.5310 International_Tables_Vol_IV_Table_2.2B
'Cl  ' 0.1484 0.1585 11.4604 0.0104 7.1964 1.1662 6.2556 18.5194 1.6455 47.7784 -9.5574 International_Tables_Vol_IV_Table_2.2B
'F   ' 0.0140 0.0100 3.5392 10.2825 2.6412 4.2944 1.5170 0.2615 1.0243 26.1476 0.2776 International_Tables_Vol_IV_Table_2.2B
'O   ' 0.0106 0.0060 3.0485 13.2771 2.2868 5.7011 1.5463 0.3239 0.8670 32.9089 0.2508 International_Tables_Vol_IV_Table_2.2B
'Pt  ' -2.3520 8.3880 27.0059 1.5129 17.7639 8.8117 15.7131 0.4246 5.7837 38.6103 11.6883 International_Tables_Vol_IV_Table_2.2B

loop_
_exptl_crystal_face_index_h
_exptl_crystal_face_index_k
_exptl_crystal_face_index_l
_exptl_crystal_face_perp_dist
-1 0 -1 0.060
1 0 1 0.050
3 2 6 0.024
1 0 -1 0.001
-1 0 1 0.030
-1 -1 -1 0.130
1 -1 1 0.135
-1 1 -1 0.100

loop_
_geom_angle_atom_site_label_1
_geom_angle_site_symmetry_1
_geom_angle_atom_site_label_2
_geom_angle_site_symmetry_2
_geom_angle_atom_site_label_3
_geom_angle_site_symmetry_3
_geom_angle
_geom_angle_publ_flag
Pt2 . Pt1 . As3 . 89.38(2) yes
Pt2 . Pt1 . As4 . 87.51(2) yes
As3 . Pt1 . As4 . 96.58(3) yes
Pt2 . Pt1 . F1 . 172.41(12) yes
As3 . Pt1 . F1 . 84.31(13) yes
As4 . Pt1 . F1 . 89.02(12) yes
Pt2 . Pt1 . C112 . 95.8(2) yes
As3 . Pt1 . C112 . 174.8(2) yes
As4 . Pt1 . C112 . 83.6(2) yes
F1 . Pt1 . C112 . 90.5(2) yes
Pt2 . Pt1 . C212 . 94.4(2) yes
As3 . Pt1 . C212 . 88.9(2) yes
As4 . Pt1 . C212 . 174.2(2) yes
F1 . Pt1 . C212 . 89.7(2) yes
C112 . Pt1 . C212 . 90.8(3) yes
Pt1 . Pt2 . As1 . 88.52(2) yes
Pt1 . Pt2 . As2 . 89.05(2) yes
As1 . Pt2 . As2 . 95.44(3) yes
Pt1 . Pt2 . F2 . 172.49(12) yes
As1 . Pt2 . F2 . 89.58(13) yes
As2 . Pt2 . F2 . 83.90(12) yes
Pt1 . Pt2 . C312 . 93.7(2) yes
As1 . Pt2 . C312 . 172.8(2) yes
As2 . Pt2 . C312 . 91.4(2) yes
F2 . Pt2 . C312 . 89.1(2) yes
Pt1 . Pt2 . C412 . 96.8(2) yes
As1 . Pt2 . C412 . 83.8(2) yes
As2 . Pt2 . C412 . 174.1(2) yes
F2 . Pt2 . C412 . 90.2(2) yes
C312 . Pt2 . C412 . 89.2(3) yes
Pt4 . Pt3 . As7 . 87.70(2) yes
Pt4 . Pt3 . As8 . 87.02(2) yes
As7 . Pt3 . As8 . 94.94(3) yes
Pt4 . Pt3 . F3 . 171.82(12) yes
As7 . Pt3 . F3 . 84.27(12) yes
As8 . Pt3 . F3 . 92.09(12) yes
Pt4 . Pt3 . C512 . 96.3(2) yes
As7 . Pt3 . C512 . 176.0(2) yes
As8 . Pt3 . C512 . 84.57(19) yes
F3 . Pt3 . C512 . 91.8(2) yes
Pt4 . Pt3 . C612 . 92.8(2) yes
As7 . Pt3 . C612 . 94.1(2) yes
As8 . Pt3 . C612 . 171.0(2) yes
F3 . Pt3 . C612 . 89.3(2) yes
C512 . Pt3 . C612 . 86.5(3) yes
Pt3 . Pt4 . As5 . 87.21(2) yes
Pt3 . Pt4 . As6 . 88.44(2) yes
As5 . Pt4 . As6 . 94.78(3) yes
Pt3 . Pt4 . F4 . 172.72(11) yes
As5 . Pt4 . F4 . 90.67(13) yes
As6 . Pt4 . F4 . 84.79(11) yes
Pt3 . Pt4 . C712 . 94.1(2) yes
As5 . Pt4 . C712 . 170.6(2) yes
As6 . Pt4 . C712 . 94.6(2) yes
F4 . Pt4 . C712 . 89.2(2) yes
Pt3 . Pt4 . C812 . 96.4(2) yes
As5 . Pt4 . C812 . 84.5(2) yes
As6 . Pt4 . C812 . 175.0(2) yes
F4 . Pt4 . C812 . 90.3(2) yes
C712 . Pt4 . C812 . 86.0(3) yes
Pt2 . As1 . C111 . 107.6(2) yes
Pt2 . As1 . C121 . 128.8(3) yes
C111 . As1 . C121 . 98.1(3) yes
Pt2 . As1 . C131 . 110.3(2) yes
C111 . As1 . C131 . 110.1(4) yes
C121 . As1 . C131 . 100.7(3) yes
Pt2 . As2 . C211 . 108.6(2) yes
Pt2 . As2 . C221 . 117.1(2) yes
C211 . As2 . C221 . 105.6(3) yes
Pt2 . As2 . C231 . 117.1(2) yes
C211 . As2 . C231 . 111.7(4) yes
C221 . As2 . C231 . 95.8(3) yes
Pt1 . As3 . C311 . 107.9(2) yes
Pt1 . As3 . C321 . 116.4(3) yes
C311 . As3 . C321 . 106.7(4) yes
Pt1 . As3 . C331 . 117.9(2) yes
C311 . As3 . C331 . 107.2(3) yes
C321 . As3 . C331 . 99.9(3) yes
Pt1 . As4 . C411 . 109.0(2) yes
Pt1 . As4 . C421 . 126.9(2) yes
C411 . As4 . C421 . 96.4(3) yes
Pt1 . As4 . C431 . 111.3(2) yes
C411 . As4 . C431 . 108.6(3) yes
C421 . As4 . C431 . 102.9(3) yes
Pt4 . As5 . C511 . 108.1(2) yes
Pt4 . As5 . C521 . 127.7(2) yes
C511 . As5 . C521 . 99.9(3) yes
Pt4 . As5 . C531 . 109.5(2) yes
C511 . As5 . C531 . 106.7(3) yes
C521 . As5 . C531 . 103.1(3) yes
Pt4 . As6 . C611 . 107.0(2) yes
Pt4 . As6 . C621 . 114.2(2) yes
C611 . As6 . C621 . 107.1(3) yes
Pt4 . As6 . C631 . 119.0(2) yes
C611 . As6 . C631 . 110.5(3) yes
C621 . As6 . C631 . 98.5(3) yes
Pt3 . As7 . C711 . 107.2(2) yes
Pt3 . As7 . C721 . 119.1(2) yes
C711 . As7 . C721 . 105.6(3) yes
Pt3 . As7 . C731 . 119.4(2) yes
C711 . As7 . C731 . 108.9(3) yes
C721 . As7 . C731 . 95.4(3) yes
Pt3 . As8 . C811 . 108.0(2) yes
Pt3 . As8 . C821 . 127.1(2) yes
C811 . As8 . C821 . 95.8(3) yes
Pt3 . As8 . C831 . 113.0(2) yes
C811 . As8 . C831 . 105.9(3) yes
C821 . As8 . C831 . 104.3(3) yes
As1 . C111 . C112 . 118.1(6) yes
As1 . C111 . C116 . 120.7(6) yes
C112 . C111 . C116 . 120.6(7) yes
Pt1 . C112 . C111 . 127.2(6) yes
Pt1 . C112 . C113 . 115.4(6) yes
C111 . C112 . C113 . 117.4(7) yes
C112 . C113 . C114 . 123.2(8) yes
C112 . C113 . H1131 . 118.4(5) no
C114 . C113 . H1131 . 118.4(5) no
C113 . C114 . C115 . 117.9(8) yes
C113 . C114 . C117 . 121.2(8) yes
C115 . C114 . C117 . 120.9(8) yes
C114 . C115 . C116 . 119.6(8) yes
C114 . C115 . H1151 . 120.2(5) no
C116 . C115 . H1151 . 120.2(5) no
C111 . C116 . C115 . 121.2(8) yes
C111 . C116 . H1161 . 119.4(5) no
C115 . C116 . H1161 . 119.4(5) no
C114 . C117 . H1171 . 109.5(5) no
C114 . C117 . H1172 . 109.5(5) no
H1171 . C117 . H1172 . 109.474 no
C114 . C117 . H1173 . 109.5(5) no
H1171 . C117 . H1173 . 109.477 no
H1172 . C117 . H1173 . 109.476 no
As1 . C121 . C122 . 122.5(7) yes
As1 . C121 . C126 . 117.5(6) yes
C122 . C121 . C126 . 119.8(8) yes
C121 . C122 . C123 . 119.9(10) yes
C121 . C122 . H1221 . 120.1(6) no
C123 . C122 . H1221 . 120.1(7) no
C122 . C123 . C124 . 121.6(11) yes
C122 . C123 . H1231 . 119.2(7) no
C124 . C123 . H1231 . 119.2(7) no
C123 . C124 . C125 . 119.2(11) yes
C123 . C124 . H1241 . 120.4(7) no
C125 . C124 . H1241 . 120.4(7) no
C124 . C125 . C126 . 120.2(11) yes
C124 . C125 . H1251 . 119.9(7) no
C126 . C125 . H1251 . 119.9(7) no
C121 . C126 . C125 . 119.3(9) yes
C121 . C126 . H1261 . 120.4(5) no
C125 . C126 . H1261 . 120.3(7) no
As1 . C131 . C132 . 118.2(7) yes
As1 . C131 . C136 . 122.1(7) yes
C132 . C131 . C136 . 119.6(8) yes
C131 . C132 . C133 . 120.2(10) yes
C131 . C132 . H1321 . 119.9(5) no
C133 . C132 . H1321 . 119.9(7) no
C132 . C133 . C134 . 120.5(11) yes
C132 . C133 . H1331 . 119.8(7) no
C134 . C133 . H1331 . 119.8(6) no
C133 . C134 . C135 . 121.1(10) yes
C133 . C134 . H1341 . 119.4(6) no
C135 . C134 . H1341 . 119.4(6) no
C134 . C135 . C136 . 120.2(10) yes
C134 . C135 . H1351 . 119.9(6) no
C136 . C135 . H1351 . 119.9(7) no
C131 . C136 . C135 . 118.3(9) yes
C131 . C136 . H1361 . 120.8(5) no
C135 . C136 . H1361 . 120.9(7) no
As2 . C211 . C212 . 116.8(6) yes
As2 . C211 . C216 . 121.9(6) yes
C212 . C211 . C216 . 121.2(7) yes
Pt1 . C212 . C211 . 128.6(6) yes
Pt1 . C212 . C213 . 114.6(6) yes
C211 . C212 . C213 . 116.7(7) yes
C212 . C213 . C214 . 122.8(8) yes
C212 . C213 . H2131 . 118.6(5) no
C214 . C213 . H2131 . 118.6(5) no
C213 . C214 . C215 . 118.1(7) yes
C213 . C214 . C217 . 120.7(8) yes
C215 . C214 . C217 . 121.2(7) yes
C214 . C215 . C216 . 120.2(8) yes
C214 . C215 . H2151 . 119.9(5) no
C216 . C215 . H2151 . 119.9(5) no
C211 . C216 . C215 . 120.9(8) yes
C211 . C216 . H2161 . 119.6(5) no
C215 . C216 . H2161 . 119.6(5) no
C214 . C217 . H2171 . 109.5(5) no
C214 . C217 . H2172 . 109.5(5) no
H2171 . C217 . H2172 . 109.474 no
C214 . C217 . H2173 . 109.5(5) no
H2171 . C217 . H2173 . 109.477 no
H2172 . C217 . H2173 . 109.476 no
As2 . C221 . C222 . 116.4(6) yes
As2 . C221 . C226 . 122.9(7) yes
C222 . C221 . C226 . 120.5(8) yes
C221 . C222 . C223 . 118.7(9) yes
C221 . C222 . H2221 . 120.6(5) no
C223 . C222 . H2221 . 120.6(6) no
C222 . C223 . C224 . 120.8(9) yes
C222 . C223 . H2231 . 119.6(6) no
C224 . C223 . H2231 . 119.6(5) no
C223 . C224 . C225 . 119.4(8) yes
C223 . C224 . H2241 . 120.3(5) no
C225 . C224 . H2241 . 120.3(6) no
C224 . C225 . C226 . 121.9(9) yes
C224 . C225 . H2251 . 119.1(6) no
C226 . C225 . H2251 . 119.1(6) no
C221 . C226 . C225 . 118.7(9) yes
C221 . C226 . H2261 . 120.7(5) no
C225 . C226 . H2261 . 120.7(6) no
As2 . C231 . C232 . 117.3(7) yes
As2 . C231 . C236 . 123.7(8) yes
C232 . C231 . C236 . 118.7(9) yes
C231 . C232 . C233 . 120.1(10) yes
C231 . C232 . H2321 . 119.9(5) no
C233 . C232 . H2321 . 119.9(7) no
C232 . C233 . C234 . 121.5(12) yes
C232 . C233 . H2331 . 119.3(7) no
C234 . C233 . H2331 . 119.3(7) no
C233 . C234 . C235 . 118.6(11) yes
C233 . C234 . H2341 . 120.7(7) no
C235 . C234 . H2341 . 120.7(7) no
C234 . C235 . C236 . 121.7(11) yes
C234 . C235 . H2351 . 119.2(7) no
C236 . C235 . H2351 . 119.1(8) no
C231 . C236 . C235 . 119.5(11) yes
C231 . C236 . H2361 . 120.3(6) no
C235 . C236 . H2361 . 120.3(8) no
As3 . C311 . C312 . 117.5(6) yes
As3 . C311 . C316 . 122.2(6) yes
C312 . C311 . C316 . 120.1(7) yes
Pt2 . C312 . C311 . 126.9(6) yes
Pt2 . C312 . C313 . 114.9(6) yes
C311 . C312 . C313 . 117.8(7) yes
C312 . C313 . C314 . 120.9(8) yes
C312 . C313 . H3131 . 119.6(5) no
C314 . C313 . H3131 . 119.6(5) no
C313 . C314 . C315 . 119.8(8) yes
C313 . C314 . C317 . 119.3(8) yes
C315 . C314 . C317 . 121.0(9) yes
C314 . C315 . C316 . 119.6(8) yes
C314 . C315 . H3151 . 120.2(5) no
C316 . C315 . H3151 . 120.2(5) no
C311 . C316 . C315 . 121.3(8) yes
C311 . C316 . H3161 . 119.3(5) no
C315 . C316 . H3161 . 119.3(5) no
C314 . C317 . H3171 . 109.5(6) no
C314 . C317 . H3172 . 109.5(6) no
H3171 . C317 . H3172 . 109.476 no
C314 . C317 . H3173 . 109.5(6) no
H3171 . C317 . H3173 . 109.477 no
H3172 . C317 . H3173 . 109.475 no
As3 . C321 . C322 . 122.9(7) yes
As3 . C321 . C326 . 117.7(7) yes
C322 . C321 . C326 . 119.4(8) yes
C321 . C322 . C323 . 120.3(10) yes
C321 . C322 . H3221 . 119.8(6) no
C323 . C322 . H3221 . 119.8(7) no
C322 . C323 . C324 . 119.9(11) yes
C322 . C323 . H3231 . 120.0(7) no
C324 . C323 . H3231 . 120.0(7) no
C323 . C324 . C325 . 120.0(10) yes
C323 . C324 . H3241 . 120.0(7) no
C325 . C324 . H3241 . 120.0(6) no
C324 . C325 . C326 . 120.4(11) yes
C324 . C325 . H3251 . 119.8(6) no
C326 . C325 . H3251 . 119.8(7) no
C321 . C326 . C325 . 119.9(10) yes
C321 . C326 . H3261 . 120.0(5) no
C325 . C326 . H3261 . 120.0(7) no
As3 . C331 . C332 . 121.0(7) yes
As3 . C331 . C336 . 119.1(7) yes
C332 . C331 . C336 . 119.9(8) yes
C331 . C332 . C333 . 119.6(10) yes
C331 . C332 . H3321 . 120.2(5) no
C333 . C332 . H3321 . 120.2(6) no
C332 . C333 . C334 . 120.5(10) yes
C332 . C333 . H3331 . 119.8(6) no
C334 . C333 . H3331 . 119.8(6) no
C333 . C334 . C335 . 118.8(9) yes
C333 . C334 . H3341 . 120.6(6) no
C335 . C334 . H3341 . 120.6(6) no
C334 . C335 . C336 . 121.5(10) yes
C334 . C335 . H3351 . 119.2(6) no
C336 . C335 . H3351 . 119.2(6) no
C331 . C336 . C335 . 119.7(10) yes
C331 . C336 . H3361 . 120.2(5) no
C335 . C336 . H3361 . 120.2(6) no
As4 . C411 . C412 . 116.9(5) yes
As4 . C411 . C416 . 120.8(6) yes
C412 . C411 . C416 . 120.8(7) yes
Pt2 . C412 . C411 . 126.3(5) yes
Pt2 . C412 . C413 . 116.9(6) yes
C411 . C412 . C413 . 116.7(7) yes
C412 . C413 . C414 . 123.0(8) yes
C412 . C413 . H4131 . 118.5(5) no
C414 . C413 . H4131 . 118.5(5) no
C413 . C414 . C415 . 118.1(7) yes
C413 . C414 . C417 . 120.8(7) yes
C415 . C414 . C417 . 121.1(7) yes
C414 . C415 . C416 . 121.6(7) yes
C414 . C415 . H4151 . 119.2(4) no
C416 . C415 . H4151 . 119.2(5) no
C411 . C416 . C415 . 119.9(8) yes
C411 . C416 . H4161 . 120.1(5) no
C415 . C416 . H4161 . 120.1(5) no
C414 . C417 . H4171 . 109.5(5) no
C414 . C417 . H4172 . 109.5(5) no
H4171 . C417 . H4172 . 109.476 no
C414 . C417 . H4173 . 109.5(5) no
H4171 . C417 . H4173 . 109.475 no
H4172 . C417 . H4173 . 109.476 no
As4 . C421 . C422 . 123.9(7) yes
As4 . C421 . C426 . 116.4(6) yes
C422 . C421 . C426 . 119.5(8) yes
C421 . C422 . C423 . 120.0(9) yes
C421 . C422 . H4221 . 120.0(5) no
C423 . C422 . H4221 . 120.0(6) no
C422 . C423 . C424 . 121.0(9) yes
C422 . C423 . H4231 . 119.5(6) no
C424 . C423 . H4231 . 119.5(5) no
C423 . C424 . C425 . 119.1(8) yes
C423 . C424 . H4241 . 120.4(5) no
C425 . C424 . H4241 . 120.4(6) no
C424 . C425 . C426 . 121.6(9) yes
C424 . C425 . H4251 . 119.2(6) no
C426 . C425 . H4251 . 119.2(5) no
C421 . C426 . C425 . 118.8(8) yes
C421 . C426 . H4261 . 120.6(5) no
C425 . C426 . H4261 . 120.6(5) no
As4 . C431 . C432 . 118.1(6) yes
As4 . C431 . C436 . 121.2(6) yes
C432 . C431 . C436 . 120.4(8) yes
C431 . C432 . C433 . 119.4(9) yes
C431 . C432 . H4321 . 120.3(5) no
C433 . C432 . H4321 . 120.3(6) no
C432 . C433 . C434 . 120.9(9) yes
C432 . C433 . H4331 . 119.5(6) no
C434 . C433 . H4331 . 119.5(6) no
C433 . C434 . C435 . 120.2(10) yes
C433 . C434 . H4341 . 119.9(6) no
C435 . C434 . H4341 . 119.9(6) no
C434 . C435 . C436 . 120.3(10) yes
C434 . C435 . H4351 . 119.9(6) no
C436 . C435 . H4351 . 119.9(6) no
C431 . C436 . C435 . 118.7(9) yes
C431 . C436 . H4361 . 120.7(5) no
C435 . C436 . H4361 . 120.7(6) no
As5 . C511 . C512 . 117.8(6) yes
As5 . C511 . C516 . 121.1(6) yes
C512 . C511 . C516 . 120.4(7) yes
Pt3 . C512 . C511 . 126.7(6) yes
Pt3 . C512 . C513 . 116.3(6) yes
C511 . C512 . C513 . 117.0(7) yes
C512 . C513 . C514 . 122.1(8) yes
C512 . C513 . H5131 . 118.9(5) no
C514 . C513 . H5131 . 118.9(5) no
C513 . C514 . C515 . 120.0(8) yes
C513 . C514 . C517 . 119.1(8) yes
C515 . C514 . C517 . 120.8(7) yes
C514 . C515 . C516 . 119.0(8) yes
C514 . C515 . H5151 . 120.5(5) no
C516 . C515 . H5151 . 120.5(5) no
C511 . C516 . C515 . 121.2(8) yes
C511 . C516 . H5161 . 119.4(5) no
C515 . C516 . H5161 . 119.4(5) no
C514 . C517 . H5171 . 109.5(5) no
C514 . C517 . H5172 . 109.5(5) no
H5171 . C517 . H5172 . 109.476 no
C514 . C517 . H5173 . 109.5(5) no
H5171 . C517 . H5173 . 109.476 no
H5172 . C517 . H5173 . 109.476 no
As5 . C521 . C522 . 120.9(6) yes
As5 . C521 . C526 . 119.3(7) yes
C522 . C521 . C526 . 119.8(8) yes
C521 . C522 . C523 . 119.1(9) yes
C521 . C522 . H5221 . 120.5(5) no
C523 . C522 . H5221 . 120.5(6) no
C522 . C523 . C524 . 120.6(10) yes
C522 . C523 . H5231 . 119.7(6) no
C524 . C523 . H5231 . 119.7(6) no
C523 . C524 . C525 . 119.3(9) yes
C523 . C524 . H5241 . 120.3(6) no
C525 . C524 . H5241 . 120.3(6) no
C524 . C525 . C526 . 120.4(10) yes
C524 . C525 . H5251 . 119.8(6) no
C526 . C525 . H5251 . 119.8(6) no
C521 . C526 . C525 . 120.7(9) yes
C521 . C526 . H5261 . 119.6(5) no
C525 . C526 . H5261 . 119.6(6) no
As5 . C531 . C532 . 117.6(6) yes
As5 . C531 . C536 . 121.1(6) yes
C532 . C531 . C536 . 120.9(8) yes
C531 . C532 . C533 . 119.7(9) yes
C531 . C532 . H5321 . 120.2(5) no
C533 . C532 . H5321 . 120.2(6) no
C532 . C533 . C534 . 119.2(10) yes
C532 . C533 . H5331 . 120.4(6) no
C534 . C533 . H5331 . 120.4(7) no
C533 . C534 . C535 . 121.2(10) yes
C533 . C534 . H5341 . 119.4(7) no
C535 . C534 . H5341 . 119.4(6) no
C534 . C535 . C536 . 119.8(10) yes
C534 . C535 . H5351 . 120.1(6) no
C536 . C535 . H5351 . 120.1(6) no
C531 . C536 . C535 . 119.1(9) yes
C531 . C536 . H5361 . 120.4(5) no
C535 . C536 . H5361 . 120.4(6) no
As6 . C611 . C612 . 117.5(5) yes
As6 . C611 . C616 . 122.5(6) yes
C612 . C611 . C616 . 119.8(7) yes
Pt3 . C612 . C611 . 126.9(6) yes
Pt3 . C612 . C613 . 116.4(6) yes
C611 . C612 . C613 . 116.6(7) yes
C612 . C613 . C614 . 123.5(8) yes
C612 . C613 . H6131 . 118.2(5) no
C614 . C613 . H6131 . 118.2(5) no
C613 . C614 . C615 . 119.7(7) yes
C613 . C614 . C617 . 121.4(8) yes
C615 . C614 . C617 . 118.9(7) yes
C614 . C615 . C616 . 119.6(7) yes
C614 . C615 . H6151 . 120.2(5) no
C616 . C615 . H6151 . 120.2(5) no
C611 . C616 . C615 . 120.5(8) yes
C611 . C616 . H6161 . 119.7(5) no
C615 . C616 . H6161 . 119.7(5) no
C614 . C617 . H6171 . 109.5(5) no
C614 . C617 . H6172 . 109.5(5) no
H6171 . C617 . H6172 . 109.476 no
C614 . C617 . H6173 . 109.5(5) no
H6171 . C617 . H6173 . 109.476 no
H6172 . C617 . H6173 . 109.476 no
As6 . C621 . C622 . 116.7(6) yes
As6 . C621 . C626 . 124.4(6) yes
C622 . C621 . C626 . 118.9(7) yes
C621 . C622 . C623 . 120.3(8) yes
C621 . C622 . H6221 . 119.9(5) no
C623 . C622 . H6221 . 119.9(5) no
C622 . C623 . C624 . 120.5(8) yes
C622 . C623 . H6231 . 119.8(5) no
C624 . C623 . H6231 . 119.8(5) no
C623 . C624 . C625 . 119.7(8) yes
C623 . C624 . H6241 . 120.1(5) no
C625 . C624 . H6241 . 120.2(5) no
C624 . C625 . C626 . 119.0(8) yes
C624 . C625 . H6251 . 120.5(5) no
C626 . C625 . H6251 . 120.5(5) no
C621 . C626 . C625 . 121.6(8) yes
C621 . C626 . H6261 . 119.2(5) no
C625 . C626 . H6261 . 119.2(5) no
As6 . C631 . C632 . 117.9(6) yes
As6 . C631 . C636 . 121.6(7) yes
C632 . C631 . C636 . 120.4(8) yes
C631 . C632 . C633 . 120.1(8) yes
C631 . C632 . H6321 . 119.9(5) no
C633 . C632 . H6321 . 119.9(6) no
C632 . C633 . C634 . 119.5(9) yes
C632 . C633 . H6331 . 120.3(6) no
C634 . C633 . H6331 . 120.3(6) no
C633 . C634 . C635 . 120.8(9) yes
C633 . C634 . H6341 . 119.6(6) no
C635 . C634 . H6341 . 119.6(6) no
C634 . C635 . C636 . 120.3(9) yes
C634 . C635 . H6351 . 119.8(6) no
C636 . C635 . H6351 . 119.8(6) no
C631 . C636 . C635 . 118.9(9) yes
C631 . C636 . H6361 . 120.6(5) no
C635 . C636 . H6361 . 120.6(6) no
As7 . C711 . C712 . 117.4(5) yes
As7 . C711 . C716 . 123.4(6) yes
C712 . C711 . C716 . 119.0(7) yes
Pt4 . C712 . C711 . 126.0(5) yes
Pt4 . C712 . C713 . 116.2(6) yes
C711 . C712 . C713 . 117.7(7) yes
C712 . C713 . C714 . 122.5(8) yes
C712 . C713 . H7131 . 118.7(5) no
C714 . C713 . H7131 . 118.7(5) no
C713 . C714 . C715 . 118.8(7) yes
C713 . C714 . C717 . 119.8(8) yes
C715 . C714 . C717 . 121.3(8) yes
C714 . C715 . C716 . 120.9(8) yes
C714 . C715 . H7151 . 119.6(5) no
C716 . C715 . H7151 . 119.5(5) no
C711 . C716 . C715 . 121.0(8) yes
C711 . C716 . H7161 . 119.5(5) no
C715 . C716 . H7161 . 119.5(5) no
C714 . C717 . H7171 . 109.5(5) no
C714 . C717 . H7172 . 109.5(5) no
H7171 . C717 . H7172 . 109.476 no
C714 . C717 . H7173 . 109.5(5) no
H7171 . C717 . H7173 . 109.476 no
H7172 . C717 . H7173 . 109.476 no
As7 . C721 . C722 . 116.5(7) yes
As7 . C721 . C726 . 124.3(6) yes
C722 . C721 . C726 . 119.1(8) yes
C721 . C722 . C723 . 118.4(10) yes
C721 . C722 . H7221 . 120.8(6) no
C723 . C722 . H7221 . 120.8(7) no
C722 . C723 . C724 . 121.4(11) yes
C722 . C723 . H7231 . 119.3(7) no
C724 . C723 . H7231 . 119.3(7) no
C723 . C724 . C725 . 119.4(10) yes
C723 . C724 . H7241 . 120.3(7) no
C725 . C724 . H7241 . 120.3(6) no
C724 . C725 . C726 . 120.4(9) yes
C724 . C725 . H7251 . 119.8(6) no
C726 . C725 . H7251 . 119.8(6) no
C721 . C726 . C725 . 121.1(9) yes
C721 . C726 . H7261 . 119.4(5) no
C725 . C726 . H7261 . 119.4(6) no
As7 . C731 . C732 . 120.6(6) yes
As7 . C731 . C736 . 119.3(6) yes
C732 . C731 . C736 . 119.4(7) yes
C731 . C732 . C733 . 120.2(8) yes
C731 . C732 . H7321 . 119.9(5) no
C733 . C732 . H7321 . 119.9(5) no
C732 . C733 . C734 . 120.9(9) yes
C732 . C733 . H7331 . 119.6(5) no
C734 . C733 . H7331 . 119.6(5) no
C733 . C734 . C735 . 119.8(8) yes
C733 . C734 . H7341 . 120.1(5) no
C735 . C734 . H7341 . 120.1(5) no
C734 . C735 . C736 . 120.4(8) yes
C734 . C735 . H7351 . 119.8(5) no
C736 . C735 . H7351 . 119.8(5) no
C731 . C736 . C735 . 119.3(8) yes
C731 . C736 . H7361 . 120.4(4) no
C735 . C736 . H7361 . 120.4(5) no
As8 . C811 . C812 . 116.9(5) yes
As8 . C811 . C816 . 121.8(6) yes
C812 . C811 . C816 . 120.0(7) yes
Pt4 . C812 . C811 . 126.5(6) yes
Pt4 . C812 . C813 . 116.1(6) yes
C811 . C812 . C813 . 117.3(7) yes
C812 . C813 . C814 . 122.7(7) yes
C812 . C813 . H8131 . 118.6(4) no
C814 . C813 . H8131 . 118.6(5) no
C813 . C814 . C815 . 119.1(7) yes
C813 . C814 . C817 . 120.6(8) yes
C815 . C814 . C817 . 120.3(7) yes
C814 . C815 . C816 . 119.0(7) yes
C814 . C815 . H8151 . 120.5(4) no
C816 . C815 . H8151 . 120.5(5) no
C811 . C816 . C815 . 121.8(8) yes
C811 . C816 . H8161 . 119.1(5) no
C815 . C816 . H8161 . 119.1(5) no
C814 . C817 . H8171 . 109.5(5) no
C814 . C817 . H8172 . 109.5(5) no
H8171 . C817 . H8172 . 109.477 no
C814 . C817 . H8173 . 109.5(5) no
H8171 . C817 . H8173 . 109.475 no
H8172 . C817 . H8173 . 109.476 no
As8 . C821 . C822 . 123.8(7) yes
As8 . C821 . C826 . 117.8(7) yes
C822 . C821 . C826 . 118.3(8) yes
C821 . C822 . C823 . 120.5(9) yes
C821 . C822 . H8221 . 119.7(5) no
C823 . C822 . H8221 . 119.7(6) no
C822 . C823 . C824 . 120.3(9) yes
C822 . C823 . H8231 . 119.9(6) no
C824 . C823 . H8231 . 119.9(6) no
C823 . C824 . C825 . 120.2(8) yes
C823 . C824 . H8241 . 119.9(6) no
C825 . C824 . H8241 . 119.9(6) no
C824 . C825 . C826 . 119.1(9) yes
C824 . C825 . H8251 . 120.4(6) no
C826 . C825 . H8251 . 120.4(6) no
C821 . C826 . C825 . 121.4(9) yes
C821 . C826 . H8261 . 119.3(5) no
C825 . C826 . H8261 . 119.3(6) no
As8 . C831 . C832 . 118.8(7) yes
As8 . C831 . C836 . 121.2(7) yes
C832 . C831 . C836 . 119.8(8) yes
C831 . C832 . C833 . 118.2(9) yes
C831 . C832 . H8321 . 120.9(5) no
C833 . C832 . H8321 . 120.9(6) no
C832 . C833 . C834 . 121.3(10) yes
C832 . C833 . H8331 . 119.4(6) no
C834 . C833 . H8331 . 119.4(6) no
C833 . C834 . C835 . 120.4(9) yes
C833 . C834 . H8341 . 119.8(6) no
C835 . C834 . H8341 . 119.8(6) no
C834 . C835 . C836 . 119.8(10) yes
C834 . C835 . H8351 . 120.1(6) no
C836 . C835 . H8351 . 120.1(6) no
C831 . C836 . C835 . 120.3(9) yes
C831 . C836 . H8361 . 119.8(5) no
C835 . C836 . H8361 . 119.8(6) no
Cl1 . C901 . Cl2 . 110.1(8) yes
Cl1 . C901 . H9011 . 109.3(5) no
Cl2 . C901 . H9011 . 109.3(5) no
Cl1 . C901 . H9012 . 109.3(5) no
Cl2 . C901 . H9012 . 109.3(5) no
H9011 . C901 . H9012 . 109.467 no

loop_
_geom_bond_atom_site_label_1
_geom_bond_site_symmetry_1
_geom_bond_atom_site_label_2
_geom_bond_site_symmetry_2
_geom_bond_distance
_geom_bond_publ_flag
Pt1 . Pt2 . 2.6530(4) yes
Pt1 . As3 . 2.4461(8) yes
Pt1 . As4 . 2.4597(8) yes
Pt1 . F1 . 2.139(4) yes
Pt1 . C112 . 2.097(8) yes
Pt1 . C212 . 2.090(7) yes
Pt2 . As1 . 2.4692(9) yes
Pt2 . As2 . 2.4496(8) yes
Pt2 . F2 . 2.100(4) yes
Pt2 . C312 . 2.094(8) yes
Pt2 . C412 . 2.076(7) yes
Pt3 . Pt4 . 2.6524(4) yes
Pt3 . As7 . 2.4504(8) yes
Pt3 . As8 . 2.4738(8) yes
Pt3 . F3 . 2.172(5) yes
Pt3 . C512 . 2.085(8) yes
Pt3 . C612 . 2.097(7) yes
Pt4 . As5 . 2.4646(8) yes
Pt4 . As6 . 2.4487(7) yes
Pt4 . F4 . 2.128(4) yes
Pt4 . C712 . 2.081(8) yes
Pt4 . C812 . 2.088(7) yes
As1 . C111 . 1.916(8) yes
As1 . C121 . 1.962(8) yes
As1 . C131 . 1.931(8) yes
As2 . C211 . 1.924(8) yes
As2 . C221 . 1.956(8) yes
As2 . C231 . 1.957(9) yes
As3 . C311 . 1.909(8) yes
As3 . C321 . 1.965(8) yes
As3 . C331 . 1.948(8) yes
As4 . C411 . 1.891(8) yes
As4 . C421 . 1.949(7) yes
As4 . C431 . 1.949(8) yes
As5 . C511 . 1.906(8) yes
As5 . C521 . 1.966(8) yes
As5 . C531 . 1.947(7) yes
As6 . C611 . 1.907(8) yes
As6 . C621 . 1.950(7) yes
As6 . C631 . 1.947(8) yes
As7 . C711 . 1.907(8) yes
As7 . C721 . 1.961(8) yes
As7 . C731 . 1.930(7) yes
As8 . C811 . 1.906(8) yes
As8 . C821 . 1.967(8) yes
As8 . C831 . 1.939(8) yes
Cl1 . C901 . 1.717(14) yes
Cl2 . C901 . 1.735(13) yes
C111 . C112 . 1.387(11) yes
C111 . C116 . 1.396(11) yes
C112 . C113 . 1.38(1) yes
C113 . C114 . 1.403(11) yes
C113 . H1131 . 1.000 no
C114 . C115 . 1.396(12) yes
C114 . C117 . 1.499(11) yes
C115 . C116 . 1.376(12) yes
C115 . H1151 . 1.000 no
C116 . H1161 . 1.000 no
C117 . H1171 . 1.000 no
C117 . H1172 . 1.000 no
C117 . H1173 . 1.000 no
C121 . C122 . 1.336(12) yes
C121 . C126 . 1.409(12) yes
C122 . C123 . 1.393(14) yes
C122 . H1221 . 1.000 no
C123 . C124 . 1.362(17) yes
C123 . H1231 . 1.000 no
C124 . C125 . 1.361(16) yes
C124 . H1241 . 1.000 no
C125 . C126 . 1.395(13) yes
C125 . H1251 . 1.000 no
C126 . H1261 . 1.000 no
C131 . C132 . 1.416(12) yes
C131 . C136 . 1.381(12) yes
C132 . C133 . 1.375(13) yes
C132 . H1321 . 1.000 no
C133 . C134 . 1.363(16) yes
C133 . H1331 . 1.000 no
C134 . C135 . 1.359(15) yes
C134 . H1341 . 1.000 no
C135 . C136 . 1.440(13) yes
C135 . H1351 . 1.000 no
C136 . H1361 . 1.000 no
C211 . C212 . 1.392(11) yes
C211 . C216 . 1.396(11) yes
C212 . C213 . 1.404(11) yes
C213 . C214 . 1.401(11) yes
C213 . H2131 . 1.000 no
C214 . C215 . 1.397(12) yes
C214 . C217 . 1.512(12) yes
C215 . C216 . 1.370(11) yes
C215 . H2151 . 1.000 no
C216 . H2161 . 1.000 no
C217 . H2171 . 1.000 no
C217 . H2172 . 1.000 no
C217 . H2173 . 1.000 no
C221 . C222 . 1.415(12) yes
C221 . C226 . 1.370(11) yes
C222 . C223 . 1.380(12) yes
C222 . H2221 . 1.000 no
C223 . C224 . 1.384(14) yes
C223 . H2231 . 1.000 no
C224 . C225 . 1.358(13) yes
C224 . H2241 . 1.000 no
C225 . C226 . 1.394(12) yes
C225 . H2251 . 1.000 no
C226 . H2261 . 1.000 no
C231 . C232 . 1.400(13) yes
C231 . C236 . 1.374(13) yes
C232 . C233 . 1.374(14) yes
C232 . H2321 . 1.000 no
C233 . C234 . 1.366(15) yes
C233 . H2331 . 1.000 no
C234 . C235 . 1.362(17) yes
C234 . H2341 . 1.000 no
C235 . C236 . 1.398(15) yes
C235 . H2351 . 1.000 no
C236 . H2361 . 1.000 no
C311 . C312 . 1.400(11) yes
C311 . C316 . 1.396(11) yes
C312 . C313 . 1.412(11) yes
C313 . C314 . 1.416(12) yes
C313 . H3131 . 1.000 no
C314 . C315 . 1.372(12) yes
C314 . C317 . 1.493(12) yes
C315 . C316 . 1.391(12) yes
C315 . H3151 . 1.000 no
C316 . H3161 . 1.000 no
C317 . H3171 . 1.000 no
C317 . H3172 . 1.000 no
C317 . H3173 . 1.000 no
C321 . C322 . 1.373(13) yes
C321 . C326 . 1.383(13) yes
C322 . C323 . 1.403(14) yes
C322 . H3221 . 1.000 no
C323 . C324 . 1.358(16) yes
C323 . H3231 . 1.000 no
C324 . C325 . 1.380(16) yes
C324 . H3241 . 1.000 no
C325 . C326 . 1.385(13) yes
C325 . H3251 . 1.000 no
C326 . H3261 . 1.000 no
C331 . C332 . 1.381(12) yes
C331 . C336 . 1.384(12) yes
C332 . C333 . 1.395(12) yes
C332 . H3321 . 1.000 no
C333 . C334 . 1.391(14) yes
C333 . H3331 . 1.000 no
C334 . C335 . 1.367(15) yes
C334 . H3341 . 1.000 no
C335 . C336 . 1.382(13) yes
C335 . H3351 . 1.000 no
C336 . H3361 . 1.000 no
C411 . C412 . 1.421(11) yes
C411 . C416 . 1.406(11) yes
C412 . C413 . 1.41(1) yes
C413 . C414 . 1.39(1) yes
C413 . H4131 . 1.000 no
C414 . C415 . 1.402(11) yes
C414 . C417 . 1.505(11) yes
C415 . C416 . 1.376(11) yes
C415 . H4151 . 1.000 no
C416 . H4161 . 1.000 no
C417 . H4171 . 1.000 no
C417 . H4172 . 1.000 no
C417 . H4173 . 1.000 no
C421 . C422 . 1.369(11) yes
C421 . C426 . 1.413(11) yes
C422 . C423 . 1.370(12) yes
C422 . H4221 . 1.000 no
C423 . C424 . 1.381(14) yes
C423 . H4231 . 1.000 no
C424 . C425 . 1.359(12) yes
C424 . H4241 . 1.000 no
C425 . C426 . 1.370(11) yes
C425 . H4251 . 1.000 no
C426 . H4261 . 1.000 no
C431 . C432 . 1.394(12) yes
C431 . C436 . 1.383(12) yes
C432 . C433 . 1.371(12) yes
C432 . H4321 . 1.000 no
C433 . C434 . 1.377(14) yes
C433 . H4331 . 1.000 no
C434 . C435 . 1.362(14) yes
C434 . H4341 . 1.000 no
C435 . C436 . 1.413(13) yes
C435 . H4351 . 1.000 no
C436 . H4361 . 1.000 no
C511 . C512 . 1.392(11) yes
C511 . C516 . 1.405(11) yes
C512 . C513 . 1.418(11) yes
C513 . C514 . 1.375(11) yes
C513 . H5131 . 1.000 no
C514 . C515 . 1.389(12) yes
C514 . C517 . 1.528(12) yes
C515 . C516 . 1.382(12) yes
C515 . H5151 . 1.000 no
C516 . H5161 . 1.000 no
C517 . H5171 . 1.000 no
C517 . H5172 . 1.000 no
C517 . H5173 . 1.000 no
C521 . C522 . 1.390(12) yes
C521 . C526 . 1.371(12) yes
C522 . C523 . 1.394(12) yes
C522 . H5221 . 1.000 no
C523 . C524 . 1.378(14) yes
C523 . H5231 . 1.000 no
C524 . C525 . 1.380(15) yes
C524 . H5241 . 1.000 no
C525 . C526 . 1.370(12) yes
C525 . H5251 . 1.000 no
C526 . H5261 . 1.000 no
C531 . C532 . 1.373(11) yes
C531 . C536 . 1.380(11) yes
C532 . C533 . 1.403(13) yes
C532 . H5321 . 1.000 no
C533 . C534 . 1.364(15) yes
C533 . H5331 . 1.000 no
C534 . C535 . 1.379(15) yes
C534 . H5341 . 1.000 no
C535 . C536 . 1.390(13) yes
C535 . H5351 . 1.000 no
C536 . H5361 . 1.000 no
C611 . C612 . 1.400(11) yes
C611 . C616 . 1.41(1) yes
C612 . C613 . 1.41(1) yes
C613 . C614 . 1.35(1) yes
C613 . H6131 . 1.000 no
C614 . C615 . 1.376(12) yes
C614 . C617 . 1.518(11) yes
C615 . C616 . 1.385(12) yes
C615 . H6151 . 1.000 no
C616 . H6161 . 1.000 no
C617 . H6171 . 1.000 no
C617 . H6172 . 1.000 no
C617 . H6173 . 1.000 no
C621 . C622 . 1.380(11) yes
C621 . C626 . 1.379(11) yes
C622 . C623 . 1.385(11) yes
C622 . H6221 . 1.000 no
C623 . C624 . 1.376(12) yes
C623 . H6231 . 1.000 no
C624 . C625 . 1.392(13) yes
C624 . H6241 . 1.000 no
C625 . C626 . 1.380(11) yes
C625 . H6251 . 1.000 no
C626 . H6261 . 1.000 no
C631 . C632 . 1.378(12) yes
C631 . C636 . 1.392(11) yes
C632 . C633 . 1.399(12) yes
C632 . H6321 . 1.000 no
C633 . C634 . 1.367(14) yes
C633 . H6331 . 1.000 no
C634 . C635 . 1.381(15) yes
C634 . H6341 . 1.000 no
C635 . C636 . 1.393(13) yes
C635 . H6351 . 1.000 no
C636 . H6361 . 1.000 no
C711 . C712 . 1.426(11) yes
C711 . C716 . 1.407(11) yes
C712 . C713 . 1.39(1) yes
C713 . C714 . 1.395(11) yes
C713 . H7131 . 1.000 no
C714 . C715 . 1.375(12) yes
C714 . C717 . 1.501(11) yes
C715 . C716 . 1.370(11) yes
C715 . H7151 . 1.000 no
C716 . H7161 . 1.000 no
C717 . H7171 . 1.000 no
C717 . H7172 . 1.000 no
C717 . H7173 . 1.000 no
C721 . C722 . 1.392(13) yes
C721 . C726 . 1.361(11) yes
C722 . C723 . 1.400(15) yes
C722 . H7221 . 1.000 no
C723 . C724 . 1.368(16) yes
C723 . H7231 . 1.000 no
C724 . C725 . 1.344(14) yes
C724 . H7241 . 1.000 no
C725 . C726 . 1.392(12) yes
C725 . H7251 . 1.000 no
C726 . H7261 . 1.000 no
C731 . C732 . 1.396(11) yes
C731 . C736 . 1.390(11) yes
C732 . C733 . 1.362(11) yes
C732 . H7321 . 1.000 no
C733 . C734 . 1.382(13) yes
C733 . H7331 . 1.000 no
C734 . C735 . 1.365(13) yes
C734 . H7341 . 1.000 no
C735 . C736 . 1.403(12) yes
C735 . H7351 . 1.000 no
C736 . H7361 . 1.000 no
C811 . C812 . 1.406(11) yes
C811 . C816 . 1.39(1) yes
C812 . C813 . 1.39(1) yes
C813 . C814 . 1.38(1) yes
C813 . H8131 . 1.000 no
C814 . C815 . 1.395(11) yes
C814 . C817 . 1.515(11) yes
C815 . C816 . 1.375(11) yes
C815 . H8151 . 1.000 no
C816 . H8161 . 1.000 no
C817 . H8171 . 1.000 no
C817 . H8172 . 1.000 no
C817 . H8173 . 1.000 no
C821 . C822 . 1.400(12) yes
C821 . C826 . 1.377(12) yes
C822 . C823 . 1.374(13) yes
C822 . H8221 . 1.000 no
C823 . C824 . 1.379(14) yes
C823 . H8231 . 1.000 no
C824 . C825 . 1.379(14) yes
C824 . H8241 . 1.000 no
C825 . C826 . 1.392(12) yes
C825 . H8251 . 1.000 no
C826 . H8261 . 1.000 no
C831 . C832 . 1.391(12) yes
C831 . C836 . 1.395(12) yes
C832 . C833 . 1.394(13) yes
C832 . H8321 . 1.000 no
C833 . C834 . 1.365(16) yes
C833 . H8331 . 1.000 no
C834 . C835 . 1.373(15) yes
C834 . H8341 . 1.000 no
C835 . C836 . 1.376(12) yes
C835 . H8351 . 1.000 no
C836 . H8361 . 1.000 no
C901 . H9011 . 1.000 no
C901 . H9012 . 1.000 no
O1 . O2 . 1.50(4) no

loop_
_geom_contact_atom_site_label_1
_geom_contact_atom_site_label_2
_geom_contact_distance
_geom_contact_site_symmetry_1
_geom_contact_site_symmetry_2
_geom_contact_publ_flag
Cl1 C733 3.59(1) . 3_556 no
F1 O2 2.64(3) . . no
F1 O1 2.72(2) . . no
F2 C223 3.09(1) . 2_776 no
F3 C901 3.03(2) . . no
F4 O1 2.69(2) . . no
F4 O2 2.73(3) . . no
O1 C432 3.34(2) . . no
O1 C713 3.35(2) . . no
O1 C433 3.48(2) . . no
O2 C813 3.43(3) . . no
O2 C713 3.60(5) . . no
C117 C333 3.54(1) . 1_545 no
C215 C725 3.58(1) . 2_666 no
C215 C815 3.59(1) . 2_676 no
C334 C815 3.37(1) . 2_676 no
C424 C635 3.56(1) . 3_656 no
C425 C636 3.53(1) . 3_656 no
C522 C735 3.55(1) . 1_565 no
C534 C716 3.58(1) . 1_565 no

loop_
_geom_torsion_atom_site_label_1
_geom_torsion_atom_site_label_2
_geom_torsion_atom_site_label_3
_geom_torsion_atom_site_label_4
_geom_torsion_site_symmetry_1
_geom_torsion_site_symmetry_2
_geom_torsion_site_symmetry_3
_geom_torsion_site_symmetry_4
_geom_torsion
_geom_torsion_publ_flag
Pt1 Pt2 As1 C111 . . . . -13.7(2) no
Pt1 Pt2 As1 C121 . . . . 102.6(3) no
Pt1 Pt2 As1 C131 . . . . -133.9(3) no
Pt1 Pt2 As2 C211 . . . . -9.6(3) no
Pt1 Pt2 As2 C221 . . . . -129.0(3) no
Pt1 Pt2 As2 C231 . . . . 118.0(3) no
Pt1 Pt2 C312 C311 . . . . -24.2(7) no
Pt1 Pt2 C312 C313 . . . . 163.2(5) no
Pt1 Pt2 C412 C411 . . . . 3.0(7) no
Pt1 Pt2 C412 C413 . . . . -179.8(6) no
Pt1 As3 C311 C312 . . . . -2.3(6) no
Pt1 As3 C311 C316 . . . . -178.0(6) no
Pt1 As3 C321 C322 . . . . 130.8(7) no
Pt1 As3 C321 C326 . . . . -49.8(7) no
Pt1 As3 C331 C332 . . . . -110.8(6) no
Pt1 As3 C331 C336 . . . . 68.6(8) no
Pt1 As4 C411 C412 . . . . 20.9(6) no
Pt1 As4 C411 C416 . . . . -172.5(6) no
Pt1 As4 C421 C422 . . . . 113.7(6) no
Pt1 As4 C421 C426 . . . . -71.3(7) no
Pt1 As4 C431 C432 . . . . -65.7(6) no
Pt1 As4 C431 C436 . . . . 108.8(6) no
Pt1 C112 C111 As1 . . . . -13.5(9) no
Pt1 C112 C111 C116 . . . . 175.7(6) no
Pt1 C112 C113 C114 . . . . -174.9(6) no
Pt1 C212 C211 As2 . . . . 12(1) no
Pt1 C212 C211 C216 . . . . -171.8(6) no
Pt1 C212 C213 C214 . . . . 173.0(6) no
Pt2 Pt1 As3 C311 . . . . -9.7(2) no
Pt2 Pt1 As3 C321 . . . . -129.5(2) no
Pt2 Pt1 As3 C331 . . . . 111.9(3) no
Pt2 Pt1 As4 C411 . . . . -14.7(3) no
Pt2 Pt1 As4 C421 . . . . 99.4(3) no
Pt2 Pt1 As4 C431 . . . . -134.4(3) no
Pt2 Pt1 C112 C111 . . . . 1.2(7) no
Pt2 Pt1 C112 C113 . . . . 179.2(5) no
Pt2 Pt1 C212 C211 . . . . -17.8(8) no
Pt2 Pt1 C212 C213 . . . . 166.6(6) no
Pt2 As1 C111 C112 . . . . 18.7(6) no
Pt2 As1 C111 C116 . . . . -170.5(6) no
Pt2 As1 C121 C122 . . . . 102.6(8) no
Pt2 As1 C121 C126 . . . . -83.3(7) no
Pt2 As1 C131 C132 . . . . -63.9(7) no
Pt2 As1 C131 C136 . . . . 112.4(7) no
Pt2 As2 C211 C212 . . . . 1.6(7) no
Pt2 As2 C211 C216 . . . . -174.1(7) no
Pt2 As2 C221 C222 . . . . -65.3(7) no
Pt2 As2 C221 C226 . . . . 119.0(7) no
Pt2 As2 C231 C232 . . . . 36.5(7) no
Pt2 As2 C231 C236 . . . . -150.6(7) no
Pt2 C312 C311 As3 . . . . 19.9(9) no
Pt2 C312 C311 C316 . . . . -164.3(6) no
Pt2 C312 C313 C314 . . . . 168.0(6) no
Pt2 C412 C411 As4 . . . . -16.0(9) no
Pt2 C412 C411 C416 . . . . 177.4(6) no
Pt2 C412 C413 C414 . . . . -177.2(6) no
Pt3 Pt4 As5 C511 . . . . -18.1(2) no
Pt3 Pt4 As5 C521 . . . . 100.7(3) no
Pt3 Pt4 As5 C531 . . . . -134.0(2) no
Pt3 Pt4 As6 C611 . . . . -20.3(2) no
Pt3 Pt4 As6 C621 . . . . -138.5(3) no
Pt3 Pt4 As6 C631 . . . . 105.6(3) no
Pt3 Pt4 C712 C711 . . . . -23.8(6) no
Pt3 Pt4 C712 C713 . . . . 158.4(5) no
Pt3 Pt4 C812 C811 . . . . -4.0(7) no
Pt3 Pt4 C812 C813 . . . . 176.8(6) no
Pt3 As7 C711 C712 . . . . 13.9(6) no
Pt3 As7 C711 C716 . . . . -161.2(6) no
Pt3 As7 C721 C722 . . . . -82.0(7) no
Pt3 As7 C721 C726 . . . . 101.6(7) no
Pt3 As7 C731 C732 . . . . 37.5(7) no
Pt3 As7 C731 C736 . . . . -152.9(5) no
Pt3 As8 C811 C812 . . . . 23.8(6) no
Pt3 As8 C811 C816 . . . . -169.3(6) no
Pt3 As8 C821 C822 . . . . 103.6(7) no
Pt3 As8 C821 C826 . . . . -77.1(7) no
Pt3 As8 C831 C832 . . . . -74.0(6) no
Pt3 As8 C831 C836 . . . . 101.4(6) no
Pt3 C512 C511 As5 . . . . -7.7(9) no
Pt3 C512 C511 C516 . . . . -178.3(5) no
Pt3 C512 C513 C514 . . . . 177.0(6) no
Pt3 C612 C611 As6 . . . . 12.9(9) no
Pt3 C612 C611 C616 . . . . -172.6(6) no
Pt3 C612 C613 C614 . . . . 177.1(6) no
Pt4 Pt3 As7 C711 . . . . -22.0(2) no
Pt4 Pt3 As7 C721 . . . . -141.8(3) no
Pt4 Pt3 As7 C731 . . . . 102.3(3) no
Pt4 Pt3 As8 C811 . . . . -20.1(2) no
Pt4 Pt3 As8 C821 . . . . 92.1(3) no
Pt4 Pt3 As8 C831 . . . . -136.8(3) no
Pt4 Pt3 C512 C511 . . . . -7.0(6) no
Pt4 Pt3 C512 C513 . . . . 173.5(5) no
Pt4 Pt3 C612 C611 . . . . -26.0(7) no
Pt4 Pt3 C612 C613 . . . . 157.8(6) no
Pt4 As5 C511 C512 . . . . 19.4(6) no
Pt4 As5 C511 C516 . . . . -170.0(6) no
Pt4 As5 C521 C522 . . . . 93.1(7) no
Pt4 As5 C521 C526 . . . . -88.4(7) no
Pt4 As5 C531 C532 . . . . -68.3(6) no
Pt4 As5 C531 C536 . . . . 104.9(6) no
Pt4 As6 C611 C612 . . . . 10.2(7) no
Pt4 As6 C611 C616 . . . . -164.1(6) no
Pt4 As6 C621 C622 . . . . -64.6(7) no
Pt4 As6 C621 C626 . . . . 116.9(6) no
Pt4 As6 C631 C632 . . . . 33.9(7) no
Pt4 As6 C631 C636 . . . . -150.1(6) no
Pt4 C712 C711 As7 . . . . 8.7(9) no
Pt4 C712 C711 C716 . . . . -176.0(5) no
Pt4 C712 C713 C714 . . . . 176.9(6) no
Pt4 C812 C811 As8 . . . . -12.8(9) no
Pt4 C812 C811 C816 . . . . 180.0(6) no
Pt4 C812 C813 C814 . . . . 179.3(6) no
As1 Pt2 Pt1 As3 . . . . -172.34(3) no
As1 Pt2 Pt1 As4 . . . . 91.04(3) no
As1 Pt2 Pt1 F1 . . . . 153.9(9) no
As1 Pt2 Pt1 C112 . . . . 7.8(2) no
As1 Pt2 Pt1 C212 . . . . -83.5(2) no
As1 Pt2 As2 C211 . . . . 78.9(3) no
As1 Pt2 As2 C221 . . . . -40.6(3) no
As1 Pt2 As2 C231 . . . . -153.6(3) no
As1 Pt2 C312 C311 . . . . -132(2) no
As1 Pt2 C312 C313 . . . . 56(2) no
As1 Pt2 C412 C411 . . . . -84.8(7) no
As1 Pt2 C412 C413 . . . . 92.4(6) no
As1 C111 C112 C113 . . . . 168.5(5) no
As1 C111 C116 C115 . . . . -169.6(6) no
As1 C121 C122 C123 . . . . 174.5(9) no
As1 C121 C126 C125 . . . . -174.6(8) no
As1 C131 C132 C133 . . . . 177.9(8) no
As1 C131 C136 C135 . . . . -176.7(7) no
As2 Pt2 Pt1 As3 . . . . -76.88(3) no
As2 Pt2 Pt1 As4 . . . . -173.50(3) no
As2 Pt2 Pt1 F1 . . . . -110.7(9) no
As2 Pt2 Pt1 C112 . . . . 103.2(2) no
As2 Pt2 Pt1 C212 . . . . 12.0(2) no
As2 Pt2 As1 C111 . . . . -102.6(2) no
As2 Pt2 As1 C121 . . . . 13.7(3) no
As2 Pt2 As1 C131 . . . . 137.2(3) no
As2 Pt2 C312 C311 . . . . 65.0(7) no
As2 Pt2 C312 C313 . . . . -107.7(5) no
As2 Pt2 C412 C411 . . . . -168(2) no
As2 Pt2 C412 C413 . . . . 10(3) no
As2 C211 C212 C213 . . . . -172.0(6) no
As2 C211 C216 C215 . . . . 174.2(7) no
As2 C221 C222 C223 . . . . -176.2(8) no
As2 C221 C226 C225 . . . . 175.3(7) no
As2 C231 C232 C233 . . . . 174.1(8) no
As2 C231 C236 C235 . . . . -173.4(9) no
As3 Pt1 Pt2 F2 . . . . -97(1) no
As3 Pt1 Pt2 C312 . . . . 14.5(2) no
As3 Pt1 Pt2 C412 . . . . 104.1(2) no
As3 Pt1 As4 C411 . . . . -103.8(3) no
As3 Pt1 As4 C421 . . . . 10.3(3) no
As3 Pt1 As4 C431 . . . . 136.5(3) no
As3 Pt1 C112 C111 . . . . -178(2) no
As3 Pt1 C112 C113 . . . . 0(3) no
As3 Pt1 C212 C211 . . . . 71.5(7) no
As3 Pt1 C212 C213 . . . . -104.1(6) no
As3 C311 C312 C313 . . . . -167.6(6) no
As3 C311 C316 C315 . . . . 171.4(6) no
As3 C321 C322 C323 . . . . 178.8(8) no
As3 C321 C326 C325 . . . . -179.3(8) no
As3 C331 C332 C333 . . . . -179.6(6) no
As3 C331 C336 C335 . . . . 177.7(8) no
As4 Pt1 Pt2 F2 . . . . 166(1) no
As4 Pt1 Pt2 C312 . . . . -82.1(2) no
As4 Pt1 Pt2 C412 . . . . 7.5(2) no
As4 Pt1 As3 C311 . . . . 77.7(2) no
As4 Pt1 As3 C321 . . . . -42.1(3) no
As4 Pt1 As3 C331 . . . . -160.7(3) no
As4 Pt1 C112 C111 . . . . -85.6(7) no
As4 Pt1 C112 C113 . . . . 92.4(5) no
As4 Pt1 C212 C211 . . . . -128(2) no
As4 Pt1 C212 C213 . . . . 57(3) no
As4 C411 C412 C413 . . . . 166.8(6) no
As4 C411 C416 C415 . . . . -167.2(7) no
As4 C421 C422 C423 . . . . 175.2(7) no
As4 C421 C426 C425 . . . . -174.7(6) no
As4 C431 C432 C433 . . . . 173.7(6) no
As4 C431 C436 C435 . . . . -173.5(6) no
As5 Pt4 Pt3 As7 . . . . -167.42(2) no
As5 Pt4 Pt3 As8 . . . . 97.50(3) no
As5 Pt4 Pt3 F3 . . . . -178.6(8) no
As5 Pt4 Pt3 C512 . . . . 13.3(2) no
As5 Pt4 Pt3 C612 . . . . -73.5(2) no
As5 Pt4 As6 C611 . . . . 66.8(2) no
As5 Pt4 As6 C621 . . . . -51.5(3) no
As5 Pt4 As6 C631 . . . . -167.3(3) no
As5 Pt4 C712 C711 . . . . -122(1) no
As5 Pt4 C712 C713 . . . . 61(2) no
As5 Pt4 C812 C811 . . . . -90.5(7) no
As5 Pt4 C812 C813 . . . . 90.2(6) no
As5 C511 C512 C513 . . . . 171.9(5) no
As5 C511 C516 C515 . . . . -171.9(6) no
As5 C521 C522 C523 . . . . 175.5(7) no
As5 C521 C526 C525 . . . . -176.1(7) no
As5 C531 C532 C533 . . . . 175.5(7) no
As5 C531 C536 C535 . . . . -173.8(6) no
As6 Pt4 Pt3 As7 . . . . -72.56(3) no
As6 Pt4 Pt3 As8 . . . . -167.63(3) no
As6 Pt4 Pt3 F3 . . . . -83.7(8) no
As6 Pt4 Pt3 C512 . . . . 108.2(2) no
As6 Pt4 Pt3 C612 . . . . 21.4(2) no
As6 Pt4 As5 C511 . . . . -106.3(2) no
As6 Pt4 As5 C521 . . . . 12.5(3) no
As6 Pt4 As5 C531 . . . . 137.8(2) no
As6 Pt4 C712 C711 . . . . 65.0(6) no
As6 Pt4 C712 C713 . . . . -112.8(6) no
As6 Pt4 C812 C811 . . . . -173(2) no
As6 Pt4 C812 C813 . . . . 8(3) no
As6 C611 C612 C613 . . . . -170.9(6) no
As6 C611 C616 C615 . . . . 170.0(6) no
As6 C621 C622 C623 . . . . -177.9(7) no
As6 C621 C626 C625 . . . . 176.8(6) no
As6 C631 C632 C633 . . . . 177.7(6) no
As6 C631 C636 C635 . . . . -176.5(7) no
As7 Pt3 Pt4 F4 . . . . -94(1) no
As7 Pt3 Pt4 C712 . . . . 21.9(2) no
As7 Pt3 Pt4 C812 . . . . 108.4(2) no
As7 Pt3 As8 C811 . . . . -107.5(2) no
As7 Pt3 As8 C821 . . . . 4.7(3) no
As7 Pt3 As8 C831 . . . . 135.8(3) no
As7 Pt3 C512 C511 . . . . -177(2) no
As7 Pt3 C512 C513 . . . . 4(3) no
As7 Pt3 C612 C611 . . . . 61.9(7) no
As7 Pt3 C612 C613 . . . . -114.3(6) no
As7 C711 C712 C713 . . . . -173.5(5) no
As7 C711 C716 C715 . . . . 172.8(6) no
As7 C721 C722 C723 . . . . -173.5(9) no
As7 C721 C726 C725 . . . . 175.2(7) no
As7 C731 C732 C733 . . . . 168.3(7) no
As7 C731 C736 C735 . . . . -167.7(6) no
As8 Pt3 Pt4 F4 . . . . 171(1) no
As8 Pt3 Pt4 C712 . . . . -73.1(2) no
As8 Pt3 Pt4 C812 . . . . 13.3(2) no
As8 Pt3 As7 C711 . . . . 64.8(2) no
As8 Pt3 As7 C721 . . . . -55.0(3) no
As8 Pt3 As7 C731 . . . . -170.9(3) no
As8 Pt3 C512 C511 . . . . -93.4(6) no
As8 Pt3 C512 C513 . . . . 87.1(5) no
As8 Pt3 C612 C611 . . . . -115(1) no
As8 Pt3 C612 C613 . . . . 69(2) no
As8 C811 C812 C813 . . . . 166.5(6) no
As8 C811 C816 C815 . . . . -167.3(6) no
As8 C821 C822 C823 . . . . 177.1(7) no
As8 C821 C826 C825 . . . . -178.8(7) no
As8 C831 C832 C833 . . . . -179.3(7) no
As8 C831 C836 C835 . . . . -179.9(7) no
F1 Pt1 Pt2 F2 . . . . -131(1) no
F1 Pt1 Pt2 C312 . . . . -19(1) no
F1 Pt1 Pt2 C412 . . . . 70(1) no
F1 Pt1 As3 C311 . . . . 166.1(3) no
F1 Pt1 As3 C321 . . . . 46.2(3) no
F1 Pt1 As3 C331 . . . . -72.3(3) no
F1 Pt1 As4 C411 . . . . 172.0(3) no
F1 Pt1 As4 C421 . . . . -73.9(3) no
F1 Pt1 As4 C431 . . . . 52.3(3) no
F1 Pt1 C112 C111 . . . . -174.6(7) no
F1 Pt1 C112 C113 . . . . 3.5(6) no
F1 Pt1 C212 C211 . . . . 155.8(8) no
F1 Pt1 C212 C213 . . . . -19.8(6) no
F2 Pt2 Pt1 C112 . . . . 83(1) no
F2 Pt2 Pt1 C212 . . . . -8(1) no
F2 Pt2 As1 C111 . . . . 173.5(3) no
F2 Pt2 As1 C121 . . . . -70.1(3) no
F2 Pt2 As1 C131 . . . . 53.3(3) no
F2 Pt2 As2 C211 . . . . 167.8(3) no
F2 Pt2 As2 C221 . . . . 48.4(3) no
F2 Pt2 As2 C231 . . . . -64.6(3) no
F2 Pt2 C312 C311 . . . . 148.9(7) no
F2 Pt2 C312 C313 . . . . -23.8(5) no
F2 Pt2 C412 C411 . . . . -174.3(7) no
F2 Pt2 C412 C413 . . . . 2.9(6) no
F3 Pt3 Pt4 F4 . . . . -105(1) no
F3 Pt3 Pt4 C712 . . . . 10.8(8) no
F3 Pt3 Pt4 C812 . . . . 97.2(8) no
F3 Pt3 As7 C711 . . . . 156.4(3) no
F3 Pt3 As7 C721 . . . . 36.6(3) no
F3 Pt3 As7 C731 . . . . -79.3(3) no
F3 Pt3 As8 C811 . . . . 168.0(3) no
F3 Pt3 As8 C821 . . . . -79.8(3) no
F3 Pt3 As8 C831 . . . . 51.3(3) no
F3 Pt3 C512 C511 . . . . 174.7(6) no
F3 Pt3 C512 C513 . . . . -4.8(5) no
F3 Pt3 C612 C611 . . . . 146.1(7) no
F3 Pt3 C612 C613 . . . . -30.1(6) no
F4 Pt4 Pt3 C512 . . . . 87(1) no
F4 Pt4 Pt3 C612 . . . . -0(1) no
F4 Pt4 As5 C511 . . . . 168.9(3) no
F4 Pt4 As5 C521 . . . . -72.4(3) no
F4 Pt4 As5 C531 . . . . 53.0(3) no
F4 Pt4 As6 C611 . . . . 157.1(3) no
F4 Pt4 As6 C621 . . . . 38.8(3) no
F4 Pt4 As6 C631 . . . . -77.0(3) no
F4 Pt4 C712 C711 . . . . 149.7(6) no
F4 Pt4 C712 C713 . . . . -28.1(6) no
F4 Pt4 C812 C811 . . . . 178.8(7) no
F4 Pt4 C812 C813 . . . . -0.5(6) no
C111 As1 Pt2 C312 . . . . 94(2) no
C111 As1 Pt2 C412 . . . . 83.3(3) no
C111 As1 C121 C122 . . . . -137.0(9) no
C111 As1 C121 C126 . . . . 37.1(7) no
C111 As1 C131 C132 . . . . 177.5(6) no
C111 As1 C131 C136 . . . . -6.2(8) no
C111 C112 Pt1 C212 . . . . 95.8(7) no
C111 C112 C113 C114 . . . . 3(1) no
C111 C116 C115 C114 . . . . -0(1) no
C112 Pt1 Pt2 C312 . . . . -165.4(3) no
C112 Pt1 Pt2 C412 . . . . -75.8(3) no
C112 Pt1 As3 C311 . . . . 169(2) no
C112 Pt1 As3 C321 . . . . 49(2) no
C112 Pt1 As3 C331 . . . . -69(2) no
C112 Pt1 As4 C411 . . . . 81.5(3) no
C112 Pt1 As4 C421 . . . . -164.5(4) no
C112 Pt1 As4 C431 . . . . -38.3(3) no
C112 Pt1 C212 C211 . . . . -113.7(8) no
C112 Pt1 C212 C213 . . . . 70.7(6) no
C112 C111 As1 C121 . . . . -116.4(6) no
C112 C111 As1 C131 . . . . 139.1(6) no
C112 C111 C116 C115 . . . . 1(1) no
C112 C113 C114 C115 . . . . -3(1) no
C112 C113 C114 C117 . . . . 177.5(7) no
C113 C112 Pt1 C212 . . . . -86.2(6) no
C113 C112 C111 C116 . . . . -2(1) no
C113 C114 C115 C116 . . . . 1(1) no
C116 C111 As1 C121 . . . . 54.4(7) no
C116 C111 As1 C131 . . . . -50.2(7) no
C116 C115 C114 C117 . . . . -179.1(7) no
C121 As1 Pt2 C312 . . . . -150(2) no
C121 As1 Pt2 C412 . . . . -160.4(4) no
C121 As1 C131 C132 . . . . 74.7(7) no
C121 As1 C131 C136 . . . . -109.0(7) no
C121 C122 C123 C124 . . . . -2(2) no
C121 C126 C125 C124 . . . . 1(2) no
C122 C121 As1 C131 . . . . -24.6(9) no
C122 C121 C126 C125 . . . . -0(1) no
C122 C123 C124 C125 . . . . 3(2) no
C123 C122 C121 C126 . . . . 1(2) no
C123 C124 C125 C126 . . . . -2(2) no
C126 C121 As1 C131 . . . . 149.4(7) no
C131 As1 Pt2 C312 . . . . -26(2) no
C131 As1 Pt2 C412 . . . . -36.9(3) no
C131 C132 C133 C134 . . . . -2(2) no
C131 C136 C135 C134 . . . . -0(2) no
C132 C131 C136 C135 . . . . -0(1) no
C132 C133 C134 C135 . . . . 1(2) no
C133 C132 C131 C136 . . . . 1(1) no
C133 C134 C135 C136 . . . . 0(2) no
C211 As2 Pt2 C312 . . . . -103.2(3) no
C211 As2 Pt2 C412 . . . . 161(2) no
C211 As2 C221 C222 . . . . 173.7(7) no
C211 As2 C221 C226 . . . . -2.0(8) no
C211 As2 C231 C232 . . . . 162.6(6) no
C211 As2 C231 C236 . . . . -24.6(9) no
C211 C212 C213 C214 . . . . -3(1) no
C211 C216 C215 C214 . . . . -2(1) no
C212 Pt1 Pt2 C312 . . . . 103.3(3) no
C212 Pt1 Pt2 C412 . . . . -167.1(3) no
C212 Pt1 As3 C311 . . . . -104.2(3) no
C212 Pt1 As3 C321 . . . . 136.0(3) no
C212 Pt1 As3 C331 . . . . 17.4(3) no
C212 Pt1 As4 C411 . . . . 95(2) no
C212 Pt1 As4 C421 . . . . -151(2) no
C212 Pt1 As4 C431 . . . . -24(2) no
C212 C211 As2 C221 . . . . 128.0(7) no
C212 C211 As2 C231 . . . . -128.9(7) no
C212 C211 C216 C215 . . . . -1(1) no
C212 C213 C214 C215 . . . . 0(1) no
C212 C213 C214 C217 . . . . -179.0(8) no
C213 C212 C211 C216 . . . . 4(1) no
C213 C214 C215 C216 . . . . 2(1) no
C216 C211 As2 C221 . . . . -47.7(8) no
C216 C211 As2 C231 . . . . 55.3(8) no
C216 C215 C214 C217 . . . . -178.5(9) no
C221 As2 Pt2 C312 . . . . 137.4(4) no
C221 As2 Pt2 C412 . . . . 42(2) no
C221 As2 C231 C232 . . . . -88.0(7) no
C221 As2 C231 C236 . . . . 84.8(8) no
C221 C222 C223 C224 . . . . 2(2) no
C221 C226 C225 C224 . . . . -1(2) no
C222 C221 As2 C231 . . . . 59.2(7) no
C222 C221 C226 C225 . . . . -0(1) no
C222 C223 C224 C225 . . . . -4(2) no
C223 C222 C221 C226 . . . . -0(1) no
C223 C224 C225 C226 . . . . 3(2) no
C226 C221 As2 C231 . . . . -116.5(8) no
C231 As2 Pt2 C312 . . . . 24.4(3) no
C231 As2 Pt2 C412 . . . . -71(2) no
C231 C232 C233 C234 . . . . 0(2) no
C231 C236 C235 C234 . . . . -1(2) no
C232 C231 C236 C235 . . . . -1(2) no
C232 C233 C234 C235 . . . . -1(2) no
C233 C232 C231 C236 . . . . 1(1) no
C233 C234 C235 C236 . . . . 2(2) no
C311 As3 C321 C322 . . . . 10.3(9) no
C311 As3 C321 C326 . . . . -170.3(7) no
C311 As3 C331 C332 . . . . 11.2(7) no
C311 As3 C331 C336 . . . . -169.4(7) no
C311 C312 Pt2 C412 . . . . -120.9(7) no
C311 C312 C313 C314 . . . . -5(1) no
C311 C316 C315 C314 . . . . -3(1) no
C312 Pt2 C412 C411 . . . . 96.6(7) no
C312 Pt2 C412 C413 . . . . -86.2(6) no
C312 C311 As3 C321 . . . . 123.5(6) no
C312 C311 As3 C331 . . . . -130.3(6) no
C312 C311 C316 C315 . . . . -4(1) no
C312 C313 C314 C315 . . . . -2(1) no
C312 C313 C314 C317 . . . . -179.9(8) no
C313 C312 Pt2 C412 . . . . 66.4(6) no
C313 C312 C311 C316 . . . . 8(1) no
C313 C314 C315 C316 . . . . 6(1) no
C316 C311 As3 C321 . . . . -52.2(7) no
C316 C311 As3 C331 . . . . 54.0(7) no
C316 C315 C314 C317 . . . . -175.8(8) no
C321 As3 C331 C332 . . . . 122.2(7) no
C321 As3 C331 C336 . . . . -58.4(8) no
C321 C322 C323 C324 . . . . 1(2) no
C321 C326 C325 C324 . . . . -0(2) no
C322 C321 As3 C331 . . . . -101.1(8) no
C322 C321 C326 C325 . . . . 0(1) no
C322 C323 C324 C325 . . . . -1(2) no
C323 C322 C321 C326 . . . . -1(2) no
C323 C324 C325 C326 . . . . 1(2) no
C326 C321 As3 C331 . . . . 78.2(7) no
C331 C332 C333 C334 . . . . 2(1) no
C331 C336 C335 C334 . . . . 2(2) no
C332 C331 C336 C335 . . . . -3(2) no
C332 C333 C334 C335 . . . . -3(1) no
C333 C332 C331 C336 . . . . 1(1) no
C333 C334 C335 C336 . . . . 1(2) no
C411 As4 C421 C422 . . . . -126.7(7) no
C411 As4 C421 C426 . . . . 48.4(6) no
C411 As4 C431 C432 . . . . 174.3(6) no
C411 As4 C431 C436 . . . . -11.2(7) no
C411 C412 C413 C414 . . . . 0(1) no
C411 C416 C415 C414 . . . . 2(1) no
C412 C411 As4 C421 . . . . -111.7(6) no
C412 C411 As4 C431 . . . . 142.3(6) no
C412 C411 C416 C415 . . . . -1(1) no
C412 C413 C414 C415 . . . . 0(1) no
C412 C413 C414 C417 . . . . 178.9(8) no
C413 C412 C411 C416 . . . . 0(1) no
C413 C414 C415 C416 . . . . -1(1) no
C416 C411 As4 C421 . . . . 54.8(7) no
C416 C411 As4 C431 . . . . -51.1(7) no
C416 C415 C414 C417 . . . . -179.8(8) no
C421 As4 C431 C432 . . . . 72.8(6) no
C421 As4 C431 C436 . . . . -112.6(6) no
C421 C422 C423 C424 . . . . -0(2) no
C421 C426 C425 C424 . . . . -2(1) no
C422 C421 As4 C431 . . . . -15.9(8) no
C422 C421 C426 C425 . . . . 1(1) no
C422 C423 C424 C425 . . . . -1(2) no
C423 C422 C421 C426 . . . . 0(1) no
C423 C424 C425 C426 . . . . 2(1) no
C426 C421 As4 C431 . . . . 159.2(6) no
C431 C432 C433 C434 . . . . 1(1) no
C431 C436 C435 C434 . . . . -1(1) no
C432 C431 C436 C435 . . . . 1(1) no
C432 C433 C434 C435 . . . . -1(1) no
C433 C432 C431 C436 . . . . -1(1) no
C433 C434 C435 C436 . . . . 1(1) no
C511 As5 Pt4 C712 . . . . 80(1) no
C511 As5 Pt4 C812 . . . . 78.6(3) no
C511 As5 C521 C522 . . . . -144.6(7) no
C511 As5 C521 C526 . . . . 33.9(7) no
C511 As5 C531 C532 . . . . 174.9(6) no
C511 As5 C531 C536 . . . . -11.8(7) no
C511 C512 Pt3 C612 . . . . 85.5(7) no
C511 C512 C513 C514 . . . . -3(1) no
C511 C516 C515 C514 . . . . 3(1) no
C512 Pt3 Pt4 C712 . . . . -157.3(3) no
C512 Pt3 Pt4 C812 . . . . -70.9(3) no
C512 Pt3 As7 C711 . . . . 148(3) no
C512 Pt3 As7 C721 . . . . 28(3) no
C512 Pt3 As7 C731 . . . . -88(3) no
C512 Pt3 As8 C811 . . . . 76.5(3) no
C512 Pt3 As8 C821 . . . . -171.3(4) no
C512 Pt3 As8 C831 . . . . -40.2(4) no
C512 Pt3 C612 C611 . . . . -122.1(7) no
C512 Pt3 C612 C613 . . . . 61.7(6) no
C512 C511 As5 C521 . . . . -115.9(6) no
C512 C511 As5 C531 . . . . 137.1(6) no
C512 C511 C516 C515 . . . . -2(1) no
C512 C513 C514 C515 . . . . 4(1) no
C512 C513 C514 C517 . . . . -177.2(8) no
C513 C512 Pt3 C612 . . . . -94.0(6) no
C513 C512 C511 C516 . . . . 1(1) no
C513 C514 C515 C516 . . . . -4(1) no
C516 C511 As5 C521 . . . . 54.7(7) no
C516 C511 As5 C531 . . . . -52.3(7) no
C516 C515 C514 C517 . . . . 177.0(8) no
C521 As5 Pt4 C712 . . . . -161(1) no
C521 As5 Pt4 C812 . . . . -162.6(4) no
C521 As5 C531 C532 . . . . 70.2(7) no
C521 As5 C531 C536 . . . . -116.5(7) no
C521 C522 C523 C524 . . . . 2(1) no
C521 C526 C525 C524 . . . . -1(2) no
C522 C521 As5 C531 . . . . -34.7(7) no
C522 C521 C526 C525 . . . . 2(1) no
C522 C523 C524 C525 . . . . -1(2) no
C523 C522 C521 C526 . . . . -3(1) no
C523 C524 C525 C526 . . . . 1(2) no
C526 C521 As5 C531 . . . . 143.7(7) no
C531 As5 Pt4 C712 . . . . -36(1) no
C531 As5 Pt4 C812 . . . . -37.2(3) no
C531 C532 C533 C534 . . . . -1(1) no
C531 C536 C535 C534 . . . . -2(1) no
C532 C531 C536 C535 . . . . -1(1) no
C532 C533 C534 C535 . . . . -1(2) no
C533 C532 C531 C536 . . . . 2(1) no
C533 C534 C535 C536 . . . . 3(2) no
C611 As6 Pt4 C712 . . . . -114.3(3) no
C611 As6 Pt4 C812 . . . . 149(3) no
C611 As6 C621 C622 . . . . 177.2(6) no
C611 As6 C621 C626 . . . . -1.3(8) no
C611 As6 C631 C632 . . . . 158.1(6) no
C611 As6 C631 C636 . . . . -25.9(7) no
C611 C612 C613 C614 . . . . 1(1) no
C611 C616 C615 C614 . . . . 0(1) no
C612 Pt3 Pt4 C712 . . . . 115.9(3) no
C612 Pt3 Pt4 C812 . . . . -157.6(3) no
C612 Pt3 As7 C711 . . . . -114.7(3) no
C612 Pt3 As7 C721 . . . . 125.5(3) no
C612 Pt3 As7 C731 . . . . 9.6(3) no
C612 Pt3 As8 C811 . . . . 69(1) no
C612 Pt3 As8 C821 . . . . -179(1) no
C612 Pt3 As8 C831 . . . . -47(1) no
C612 C611 As6 C621 . . . . 133.0(6) no
C612 C611 As6 C631 . . . . -120.7(6) no
C612 C611 C616 C615 . . . . -4(1) no
C612 C613 C614 C615 . . . . -4(1) no
C612 C613 C614 C617 . . . . 176.3(8) no
C613 C612 C611 C616 . . . . 4(1) no
C613 C614 C615 C616 . . . . 4(1) no
C616 C611 As6 C621 . . . . -41.3(7) no
C616 C611 As6 C631 . . . . 65.0(7) no
C616 C615 C614 C617 . . . . -176.9(8) no
C621 As6 Pt4 C712 . . . . 127.5(3) no
C621 As6 Pt4 C812 . . . . 30(3) no
C621 As6 C631 C632 . . . . -90.1(6) no
C621 As6 C631 C636 . . . . 85.9(7) no
C621 C622 C623 C624 . . . . 1(1) no
C621 C626 C625 C624 . . . . 1(1) no
C622 C621 As6 C631 . . . . 62.7(7) no
C622 C621 C626 C625 . . . . -2(1) no
C622 C623 C624 C625 . . . . -2(1) no
C623 C622 C621 C626 . . . . 1(1) no
C623 C624 C625 C626 . . . . 1(1) no
C626 C621 As6 C631 . . . . -115.9(7) no
C631 As6 Pt4 C712 . . . . 11.7(3) no
C631 As6 Pt4 C812 . . . . -85(3) no
C631 C632 C633 C634 . . . . -1(1) no
C631 C636 C635 C634 . . . . -1(1) no
C632 C631 C636 C635 . . . . -1(1) no
C632 C633 C634 C635 . . . . -1(1) no
C633 C632 C631 C636 . . . . 2(1) no
C633 C634 C635 C636 . . . . 2(2) no
C711 As7 C721 C722 . . . . 157.5(7) no
C711 As7 C721 C726 . . . . -18.9(8) no
C711 As7 C731 C732 . . . . 161.0(6) no
C711 As7 C731 C736 . . . . -29.4(7) no
C711 C712 Pt4 C812 . . . . -120.0(7) no
C711 C712 C713 C714 . . . . -1(1) no
C711 C716 C715 C714 . . . . 2(1) no
C712 Pt4 C812 C811 . . . . 89.7(7) no
C712 Pt4 C812 C813 . . . . -89.5(6) no
C712 C711 As7 C721 . . . . 141.8(6) no
C712 C711 As7 C731 . . . . -116.6(6) no
C712 C711 C716 C715 . . . . -2(1) no
C712 C713 C714 C715 . . . . 1(1) no
C712 C713 C714 C717 . . . . 177.5(7) no
C713 C712 Pt4 C812 . . . . 62.2(6) no
C713 C712 C711 C716 . . . . 2(1) no
C713 C714 C715 C716 . . . . -1(1) no
C716 C711 As7 C721 . . . . -33.2(7) no
C716 C711 As7 C731 . . . . 68.3(7) no
C716 C715 C714 C717 . . . . -177.8(8) no
C721 As7 C731 C732 . . . . -90.4(6) no
C721 As7 C731 C736 . . . . 79.2(6) no
C721 C722 C723 C724 . . . . -3(2) no
C721 C726 C725 C724 . . . . -1(1) no
C722 C721 As7 C731 . . . . 46.1(8) no
C722 C721 C726 C725 . . . . -1(1) no
C722 C723 C724 C725 . . . . 1(2) no
C723 C722 C721 C726 . . . . 3(2) no
C723 C724 C725 C726 . . . . 1(2) no
C726 C721 As7 C731 . . . . -130.3(7) no
C731 C732 C733 C734 . . . . -1(1) no
C731 C736 C735 C734 . . . . -1(1) no
C732 C731 C736 C735 . . . . 2(1) no
C732 C733 C734 C735 . . . . 2(1) no
C733 C732 C731 C736 . . . . -1(1) no
C733 C734 C735 C736 . . . . -1(1) no
C811 As8 C821 C822 . . . . -138.7(7) no
C811 As8 C821 C826 . . . . 40.6(7) no
C811 As8 C831 C832 . . . . 168.1(6) no
C811 As8 C831 C836 . . . . -16.6(7) no
C811 C812 C813 C814 . . . . -0(1) no
C811 C816 C815 C814 . . . . 3(1) no
C812 C811 As8 C821 . . . . -108.3(6) no
C812 C811 As8 C831 . . . . 145.0(6) no
C812 C811 C816 C815 . . . . -1(1) no
C812 C813 C814 C815 . . . . 2(1) no
C812 C813 C814 C817 . . . . -177.8(8) no
C813 C812 C811 C816 . . . . -1(1) no
C813 C814 C815 C816 . . . . -4(1) no
C816 C811 As8 C821 . . . . 58.6(7) no
C816 C811 As8 C831 . . . . -48.1(7) no
C816 C815 C814 C817 . . . . 176.4(8) no
C821 As8 C831 C832 . . . . 67.7(7) no
C821 As8 C831 C836 . . . . -117.0(7) no
C821 C822 C823 C824 . . . . 3(1) no
C821 C826 C825 C824 . . . . -0(1) no
C822 C821 As8 C831 . . . . -30.7(8) no
C822 C821 C826 C825 . . . . 0(1) no
C822 C823 C824 C825 . . . . -3(1) no
C823 C822 C821 C826 . . . . -2(1) no
C823 C824 C825 C826 . . . . 1(1) no
C826 C821 As8 C831 . . . . 148.6(6) no
C831 C832 C833 C834 . . . . -3(2) no
C831 C836 C835 C834 . . . . 2(2) no
C832 C831 C836 C835 . . . . -5(1) no
C832 C833 C834 C835 . . . . 0(2) no
C833 C832 C831 C836 . . . . 5(1) no
C833 C834 C835 C836 . . . . 1(2) no
